data_4315313
loop_
_publ_author_name
'Dmitri V. Konarev'
'Salavat S. Khasanov'
'Guzeliya R. Mukhamadieva'
'Leokadia V. Zorina'
'Akihiro Otsuka'
'Hideki Yamochi'
'Gunzi Saito'
'Rimma N. Lyubovskaya'

_publ_contact_author_address
;
Institute of Problems of Chemical Physics, RAS,
Chernogolovka, 142432, Russia
;
_publ_contact_author_email konarev@icp.ac.ru
_publ_contact_author_name 'Konarev, Dmitri V.'
_publ_section_title
;
 Magnetic and Structural Transitions at Dimerization of C60. -in Ionic
 Fullerene Complexes with Metalloporphyrins:
 {(TMP+)2.MIITPP}.(C60-)2.(C6H4Cl2)2.(C6H5CN)2 (M = Zn and Mn)
;
_journal_name_full 'Inorganic Chemistry'
_journal_page_first 3881
_journal_page_last 3887
_journal_paper_doi 10.1021/ic100061e
_journal_volume 49
_journal_year 2010
_chemical_formula_moiety '(C60)2, C44 H28 N4 Mn1, (C7 H17 N2)2, (C6 H4 CL2)2, (C7 H5 N1)2'
_chemical_formula_sum 'C204 H80 Cl4 Mn N10'
_chemical_formula_weight 2867.52
_chemical_name_systematic
;
 ?
;
_space_group_IT_number 2
_symmetry_cell_setting triclinic
_symmetry_space_group_name_Hall '-P 1 (1/2*x+1/2*y,1/2*x-1/2*y,-z)'
_symmetry_space_group_name_H-M 'C -1'
_atom_sites_solution_hydrogens geom
_atom_sites_solution_primary direct
_atom_sites_solution_secondary difmap
_audit_creation_date
;
'Tue Dec 15 13:45:13 2009'
;
_audit_creation_method
;
CrysAlisPro, Oxford Diffraction Ltd.,
Version 1.171.33.48 (release 15-09-2009 CrysAlis171 .NET)
(compiled Sep 15 2009,11:49:04)
;
_cell_angle_alpha 90.173(4)
_cell_angle_beta 109.828(4)
_cell_angle_gamma 89.514(5)
_cell_formula_units_Z 4
_cell_length_a 28.5037(13)
_cell_length_b 15.3623(6)
_cell_length_c 30.1121(13)
_cell_measurement_reflns_used 30059
_cell_measurement_temperature 100(2)
_cell_measurement_theta_max 30.8944
_cell_measurement_theta_min 2.8631
_cell_volume 12403.4(10)
_computing_cell_refinement
;
CrysAlisPro, Oxford Diffraction Ltd.,
Version 1.171.33.48 (release 15-09-2009 CrysAlis171 .NET)
(compiled Sep 15 2009,11:49:04)
;
_computing_data_collection
;
CrysAlisPro, Oxford Diffraction Ltd.,
Version 1.171.33.48 (release 15-09-2009 CrysAlis171 .NET)
(compiled Sep 15 2009,11:49:04)
;
_computing_data_reduction
;
CrysAlisPro, Oxford Diffraction Ltd.,
Version 1.171.33.48 (release 15-09-2009 CrysAlis171 .NET)
(compiled Sep 15 2009,11:49:04)
;
_computing_molecular_graphics 'WinGX (L.J. Farrugia, 1999)'
_computing_publication_material 'WinGX (L.J. Farrugia, 1999)'
_computing_structure_refinement 'SHELXL-97 (Sheldrick, 2008)'
_computing_structure_solution 'SIR-92 (A. Altomare et al, 1993)'
_diffrn_ambient_temperature 100(2)
_diffrn_detector_area_resol_mean 10.4752
_diffrn_measured_fraction_theta_full 0.991
_diffrn_measured_fraction_theta_max 0.991
_diffrn_measurement_device_type 'Xcalibur, Ruby, Gemini'
_diffrn_measurement_method '\w scans'
_diffrn_radiation_monochromator graphite
_diffrn_radiation_source 'Enhance (Mo) X-ray Source'
_diffrn_radiation_type 'Mo K\a'
_diffrn_radiation_wavelength 0.7107
_diffrn_reflns_av_R_equivalents 0.0293
_diffrn_reflns_av_sigmaI/netI 0.0409
_diffrn_reflns_limit_h_max 38
_diffrn_reflns_limit_h_min -38
_diffrn_reflns_limit_k_max 19
_diffrn_reflns_limit_k_min -20
_diffrn_reflns_limit_l_max 40
_diffrn_reflns_limit_l_min -38
_diffrn_reflns_number 54511
_diffrn_reflns_theta_full 28.28
_diffrn_reflns_theta_max 28.28
_diffrn_reflns_theta_min 2.88
_exptl_absorpt_coefficient_mu 0.268
_exptl_absorpt_correction_T_max 0.95
_exptl_absorpt_correction_T_min 0.91
_exptl_absorpt_correction_type multi-scan
_exptl_absorpt_process_details
;
CrysAlisPro, Oxford Diffraction Ltd.,
Version 1.171.33.48 (release 15-09-2009 CrysAlis171 .NET)
(compiled Sep 15 2009,11:49:04)
Empirical absorption correction using spherical harmonics,
 implemented in SCALE3 ABSPACK scaling algorithm.
;
_exptl_crystal_colour black
_exptl_crystal_density_diffrn 1.536
_exptl_crystal_density_method 'not measured'
_exptl_crystal_description prism
_exptl_crystal_F_000 5868
_exptl_crystal_size_max 0.40
_exptl_crystal_size_mid 0.30
_exptl_crystal_size_min 0.25
_refine_diff_density_max 0.479
_refine_diff_density_min -0.906
_refine_diff_density_rms 0.065
_refine_ls_extinction_method none
_refine_ls_goodness_of_fit_ref 1.017
_refine_ls_hydrogen_treatment constr
_refine_ls_matrix_type full
_refine_ls_number_parameters 2802
_refine_ls_number_reflns 30499
_refine_ls_number_restraints 3736
_refine_ls_restrained_S_all 0.982
_refine_ls_R_factor_all 0.0838
_refine_ls_R_factor_gt 0.0674
_refine_ls_shift/su_max 0.001
_refine_ls_shift/su_mean 0.000
_refine_ls_structure_factor_coef Fsqd
_refine_ls_weighting_details 'calc w=1/[\s^2^(Fo^2^)+(0.1012P)^2^+18.5569P] where P=(Fo^2^+2Fc^2^)/3'
_refine_ls_weighting_scheme calc
_refine_ls_wR_factor_gt 0.1695
_refine_ls_wR_factor_ref 0.1808
_reflns_number_gt 24854
_reflns_number_total 30499
_reflns_threshold_expression >2\s(I)
_cod_data_source_file ic100061e_si_001.cif
_cod_data_source_block MnTPP_C60_TMP_100K
_cod_original_cell_volume 12403.4(9)
_cod_original_formula_sum 'C204 H80 Cl4 Mn1 N10'
_cod_database_code 4315313

loop_
_symmetry_equiv_pos_as_xyz
'x, y, z'
'x+1/2, y+1/2, z'
'-x, -y, -z'
'-x+1/2, -y+1/2, -z'

loop_
_atom_site_label
_atom_site_type_symbol
_atom_site_fract_x
_atom_site_fract_y
_atom_site_fract_z
_atom_site_U_iso_or_equiv
_atom_site_adp_type
_atom_site_occupancy
_atom_site_symmetry_multiplicity
_atom_site_calc_flag
_atom_site_refinement_flags
_atom_site_disorder_assembly
_atom_site_disorder_group
Mn1 Mn 0.48461(2) 0.12139(3) 0.240327(19) 0.02348(15) Uani 0.8430(17) 1 d PU A 1
Mn2 Mn 0.51881(13) 0.12071(19) 0.25907(11) 0.0290(6) Uani 0.1570(17) 1 d PU A 2
N101 N 0.52111(9) 0.12019(16) 0.18909(8) 0.0274(4) Uani 1 1 d U . .
N102 N 0.49928(10) 0.25431(15) 0.24973(9) 0.0277(4) Uani 1 1 d U . .
N103 N 0.47613(9) 0.11855(16) 0.30798(8) 0.0267(4) Uani 1 1 d U . .
N104 N 0.49776(10) -0.01378(15) 0.24729(9) 0.0285(4) Uani 1 1 d U . .
C101 C 0.53144(10) 0.04902(18) 0.16648(10) 0.0246(5) Uani 1 1 d U A .
C102 C 0.54484(10) 0.07714(19) 0.12661(10) 0.0258(5) Uani 1 1 d U . .
H102 H 0.5530 0.0416 0.1052 0.031 Uiso 1 1 calc R A .
C103 C 0.54315(11) 0.16574(19) 0.12637(11) 0.0280(5) Uani 1 1 d U A .
H103 H 0.5500 0.2022 0.1048 0.034 Uiso 1 1 calc R . .
C104 C 0.52873(10) 0.19251(18) 0.16580(10) 0.0249(5) Uani 1 1 d U A .
C105 C 0.52384(11) 0.27926(18) 0.17912(11) 0.0266(5) Uani 1 1 d U . .
C106 C 0.51083(10) 0.30738(18) 0.21834(10) 0.0250(5) Uani 1 1 d U A .
C107 C 0.51020(10) 0.39689(18) 0.23342(11) 0.0268(5) Uani 1 1 d U . .
H107 H 0.5167 0.4460 0.2185 0.032 Uiso 1 1 calc R A .
C108 C 0.49832(10) 0.39554(18) 0.27357(10) 0.0257(5) Uani 1 1 d U A .
H108 H 0.4950 0.4436 0.2911 0.031 Uiso 1 1 calc R . .
C109 C 0.49192(10) 0.30565(19) 0.28383(10) 0.0252(5) Uani 1 1 d U A .
C110 C 0.47946(10) 0.27718(19) 0.32330(10) 0.0259(5) Uani 1 1 d U . .
C111 C 0.47198(10) 0.19001(19) 0.33392(10) 0.0262(5) Uani 1 1 d U A .
C112 C 0.45969(11) 0.1614(2) 0.37444(10) 0.0277(5) Uani 1 1 d U . .
H112 H 0.4547 0.1969 0.3975 0.033 Uiso 1 1 calc R A .
C113 C 0.45691(11) 0.0733(2) 0.37245(10) 0.0283(5) Uani 1 1 d U A .
H113 H 0.4498 0.0372 0.3940 0.034 Uiso 1 1 calc R . .
C114 C 0.46697(11) 0.04606(19) 0.33057(10) 0.0257(5) Uani 1 1 d U A .
C115 C 0.47059(11) -0.04024(19) 0.31662(10) 0.0269(5) Uani 1 1 d U . .
C116 C 0.48627(11) -0.06750(19) 0.27871(10) 0.0258(5) Uani 1 1 d U A .
C117 C 0.49425(11) -0.15692(19) 0.26777(10) 0.0261(5) Uani 1 1 d U . .
H117 H 0.4884 -0.2061 0.2830 0.031 Uiso 1 1 calc R A .
C118 C 0.51179(11) -0.15570(19) 0.23115(10) 0.0257(5) Uani 1 1 d U A .
H118 H 0.5209 -0.2039 0.2171 0.031 Uiso 1 1 calc R . .
C119 C 0.51362(11) -0.06609(18) 0.21804(10) 0.0252(5) Uani 1 1 d U A .
C120 C 0.52866(10) -0.03872(18) 0.17983(10) 0.0240(5) Uani 1 1 d U . .
C121 C 0.54483(10) -0.10928(17) 0.15411(9) 0.0240(5) Uani 1 1 d U A .
C122 C 0.51238(11) -0.17576(19) 0.13126(10) 0.0282(5) Uani 1 1 d U . .
H122 H 0.4788 -0.1719 0.1282 0.034 Uiso 1 1 calc R A .
C123 C 0.52958(13) -0.2475(2) 0.11309(11) 0.0331(6) Uani 1 1 d U A .
H123 H 0.5079 -0.2922 0.0988 0.040 Uiso 1 1 calc R . .
C124 C 0.57948(13) -0.2523(2) 0.11631(11) 0.0332(6) Uani 1 1 d U . .
H124 H 0.5911 -0.3004 0.1042 0.040 Uiso 1 1 calc R A .
C125 C 0.61141(12) -0.1861(2) 0.13740(11) 0.0322(6) Uani 1 1 d U A .
H125 H 0.6446 -0.1890 0.1392 0.039 Uiso 1 1 calc R . .
C126 C 0.59435(11) -0.1150(2) 0.15608(10) 0.0280(5) Uani 1 1 d U . .
H126 H 0.6163 -0.0704 0.1701 0.034 Uiso 1 1 calc R A .
C127 C 0.53610(12) 0.35020(19) 0.15106(12) 0.0314(6) Uani 1 1 d U A .
C128 C 0.49986(15) 0.4074(2) 0.12396(14) 0.0459(9) Uani 1 1 d U . .
H128 H 0.4667 0.3987 0.1212 0.055 Uiso 1 1 calc R A .
C129 C 0.51187(19) 0.4773(3) 0.10083(18) 0.0616(11) Uani 1 1 d U A .
H129 H 0.4873 0.5156 0.0830 0.074 Uiso 1 1 calc R . .
C130 C 0.56214(19) 0.4890(2) 0.10505(17) 0.0598(10) Uani 1 1 d U . .
H130 H 0.5710 0.5359 0.0901 0.072 Uiso 1 1 calc R A .
C131 C 0.59816(16) 0.4319(3) 0.13092(15) 0.0508(8) Uani 1 1 d U A .
H131 H 0.6312 0.4396 0.1329 0.061 Uiso 1 1 calc R . .
C132 C 0.58561(13) 0.3627(2) 0.15414(13) 0.0385(7) Uani 1 1 d U . .
H132 H 0.6103 0.3245 0.1719 0.046 Uiso 1 1 calc R A .
C133 C 0.47157(12) 0.34732(19) 0.35463(11) 0.0296(5) Uani 1 1 d U A .
C134 C 0.42369(13) 0.3674(2) 0.35377(13) 0.0403(7) Uani 1 1 d U . .
H134 H 0.3969 0.3341 0.3357 0.048 Uiso 1 1 calc R A .
C135 C 0.41582(17) 0.4377(3) 0.38008(15) 0.0534(8) Uani 1 1 d U A .
H135 H 0.3837 0.4511 0.3793 0.064 Uiso 1 1 calc R . .
C136 C 0.4555(2) 0.4873(3) 0.40715(16) 0.0584(9) Uani 1 1 d U . .
H136 H 0.4501 0.5345 0.4243 0.070 Uiso 1 1 calc R A .
C137 C 0.50331(18) 0.4662(3) 0.40863(15) 0.0541(9) Uani 1 1 d U A .
H137 H 0.5303 0.4987 0.4272 0.065 Uiso 1 1 calc R . .
C138 C 0.51098(14) 0.3967(2) 0.38236(13) 0.0414(7) Uani 1 1 d U . .
H138 H 0.5432 0.3832 0.3834 0.050 Uiso 1 1 calc R A .
C139 C 0.45705(11) -0.11258(19) 0.34293(10) 0.0282(5) Uani 1 1 d U A .
C140 C 0.40740(11) -0.1225(2) 0.34068(10) 0.0293(5) Uani 1 1 d U . .
H140 H 0.3839 -0.0800 0.3260 0.035 Uiso 1 1 calc R A .
C141 C 0.39300(13) -0.1953(2) 0.36017(11) 0.0339(6) Uani 1 1 d U A .
H141 H 0.3601 -0.2008 0.3587 0.041 Uiso 1 1 calc R . .
C142 C 0.42729(14) -0.2590(2) 0.38153(12) 0.0377(6) Uani 1 1 d U . .
H142 H 0.4173 -0.3079 0.3940 0.045 Uiso 1 1 calc R A .
C143 C 0.47648(14) -0.2509(2) 0.38458(11) 0.0380(7) Uani 1 1 d U A .
H143 H 0.4996 -0.2942 0.3989 0.046 Uiso 1 1 calc R . .
C144 C 0.49139(12) -0.1772(2) 0.36606(10) 0.0325(6) Uani 1 1 d U . .
H144 H 0.5248 -0.1709 0.3692 0.039 Uiso 1 1 calc R A .
N201 N 0.39741(9) 0.14126(16) 0.19318(9) 0.0286(4) Uani 1 1 d U . .
N202 N 0.37846(10) 0.04901(16) 0.10266(9) 0.0283(5) Uani 1 1 d U A .
C201 C 0.38701(12) 0.1882(2) 0.14765(11) 0.0330(6) Uani 1 1 d U A .
H20A H 0.4046 0.2431 0.1536 0.040 Uiso 1 1 calc R . .
H20B H 0.3516 0.2011 0.1345 0.040 Uiso 1 1 calc R . .
C202 C 0.37197(12) 0.0566(2) 0.18400(11) 0.0311(6) Uani 1 1 d U A .
H20C H 0.3362 0.0659 0.1711 0.037 Uiso 1 1 calc R . .
H20D H 0.3794 0.0248 0.2134 0.037 Uiso 1 1 calc R . .
C203 C 0.40243(11) 0.1368(2) 0.11219(11) 0.0315(6) Uani 1 1 d U . .
H20E H 0.3934 0.1693 0.0829 0.038 Uiso 1 1 calc R A .
H20F H 0.4384 0.1295 0.1238 0.038 Uiso 1 1 calc R . .
C204 C 0.38868(12) 0.00387(19) 0.14980(11) 0.0312(6) Uani 1 1 d U . .
H20G H 0.3717 -0.0516 0.1445 0.037 Uiso 1 1 calc R A .
H20H H 0.4242 -0.0078 0.1637 0.037 Uiso 1 1 calc R . .
C205 C 0.37733(12) 0.1939(2) 0.22371(13) 0.0400(7) Uani 1 1 d U A .
H20I H 0.3937 0.2492 0.2297 0.060 Uiso 1 1 calc R . .
H20J H 0.3830 0.1640 0.2530 0.060 Uiso 1 1 calc R . .
H20K H 0.3422 0.2028 0.2083 0.060 Uiso 1 1 calc R . .
C206 C 0.40220(13) -0.0046(2) 0.07430(12) 0.0407(7) Uani 1 1 d U . .
H20L H 0.3873 -0.0613 0.0689 0.061 Uiso 1 1 calc R A .
H20M H 0.4373 -0.0104 0.0913 0.061 Uiso 1 1 calc R . .
H20N H 0.3972 0.0234 0.0446 0.061 Uiso 1 1 calc R . .
C207 C 0.32352(11) 0.0548(2) 0.07568(11) 0.0319(6) Uani 1 1 d U . .
H20O H 0.3097 -0.0027 0.0709 0.048 Uiso 1 1 calc R A .
H20P H 0.3183 0.0817 0.0456 0.048 Uiso 1 1 calc R . .
H20Q H 0.3075 0.0890 0.0932 0.048 Uiso 1 1 calc R . .
N301 N 0.60934(11) 0.1454(2) 0.30079(11) 0.0455(6) Uani 1 1 d U . .
N302 N 0.62217(10) 0.0666(2) 0.39177(10) 0.0437(6) Uani 1 1 d U A .
C301 C 0.62378(15) 0.1964(2) 0.34395(16) 0.0565(8) Uani 1 1 d U A .
H30A H 0.6107 0.2551 0.3368 0.068 Uiso 1 1 calc R . .
H30B H 0.6599 0.1997 0.3568 0.068 Uiso 1 1 calc R . .
C302 C 0.62749(16) 0.0584(3) 0.31086(14) 0.0559(9) Uani 1 1 d U A .
H30C H 0.6637 0.0585 0.3234 0.067 Uiso 1 1 calc R . .
H30D H 0.6173 0.0245 0.2820 0.067 Uiso 1 1 calc R . .
C303 C 0.60485(14) 0.1577(3) 0.37994(14) 0.0557(8) Uani 1 1 d U . .
H30E H 0.6160 0.1927 0.4084 0.067 Uiso 1 1 calc R A .
H30F H 0.5687 0.1591 0.3681 0.067 Uiso 1 1 calc R . .
C304 C 0.60738(18) 0.0173(2) 0.34640(16) 0.0579(9) Uani 1 1 d U . .
H30G H 0.5713 0.0152 0.3331 0.069 Uiso 1 1 calc R A .
H30H H 0.6198 -0.0420 0.3525 0.069 Uiso 1 1 calc R . .
C305 C 0.62846(16) 0.1885(6) 0.2671(2) 0.110(2) Uani 1 1 d U A .
H30I H 0.6150 0.2465 0.2612 0.165 Uiso 1 1 calc R . .
H30J H 0.6187 0.1563 0.2380 0.165 Uiso 1 1 calc R . .
H30K H 0.6642 0.1909 0.2800 0.165 Uiso 1 1 calc R . .
C306 C 0.59679(19) 0.0246(6) 0.4223(2) 0.127(3) Uani 1 1 d U . .
H30L H 0.6055 0.0547 0.4519 0.190 Uiso 1 1 calc R A .
H30M H 0.6073 -0.0351 0.4277 0.190 Uiso 1 1 calc R . .
H30N H 0.5613 0.0273 0.4067 0.190 Uiso 1 1 calc R . .
C307 C 0.67733(12) 0.0601(3) 0.41801(12) 0.0422(8) Uani 1 1 d U . .
H30O H 0.6853 0.0916 0.4472 0.063 Uiso 1 1 calc R A .
H30P H 0.6951 0.0845 0.3991 0.063 Uiso 1 1 calc R . .
H30Q H 0.6867 0.0001 0.4245 0.063 Uiso 1 1 calc R . .
C401 C 0.75788(8) 0.22865(14) 0.02550(7) 0.0248(5) Uani 1 1 d DU . .
C402 C 0.72436(9) 0.25696(17) 0.05372(9) 0.0315(5) Uani 1 1 d DU . .
C403 C 0.69023(9) 0.18947(18) 0.05419(9) 0.0319(5) Uani 1 1 d DU . .
C404 C 0.70513(10) 0.11064(18) 0.03489(9) 0.0325(5) Uani 1 1 d DU . .
C405 C 0.74860(9) 0.12983(16) 0.02282(9) 0.0289(5) Uani 1 1 d DU . .
C406 C 0.81210(9) 0.24527(16) 0.05465(9) 0.0276(5) Uani 1 1 d DU . .
C407 C 0.84969(9) 0.17986(17) 0.06408(9) 0.0285(5) Uani 1 1 d DU . .
C408 C 0.88926(9) 0.19939(17) 0.10829(9) 0.0294(5) Uani 1 1 d DU . .
C409 C 0.87445(9) 0.27682(16) 0.12726(9) 0.0285(5) Uani 1 1 d DU . .
C410 C 0.82568(9) 0.30261(16) 0.09412(9) 0.0275(5) Uani 1 1 d DU . .
C411 C 0.73904(10) 0.31377(17) 0.09128(9) 0.0315(5) Uani 1 1 d DU . .
C412 C 0.79078(10) 0.34145(17) 0.11156(9) 0.0313(5) Uani 1 1 d DU . .
C413 C 0.80211(10) 0.34881(17) 0.16168(10) 0.0341(5) Uani 1 1 d DU . .
C414 C 0.75743(11) 0.32925(19) 0.17261(10) 0.0369(6) Uani 1 1 d DU . .
C415 C 0.71851(10) 0.30758(19) 0.12909(10) 0.0359(6) Uani 1 1 d DU . .
C416 C 0.66911(10) 0.18150(19) 0.08973(10) 0.0368(6) Uani 1 1 d DU . .
C417 C 0.68382(10) 0.2431(2) 0.12833(10) 0.0389(6) Uani 1 1 d DU . .
C418 C 0.68751(11) 0.1974(2) 0.17131(10) 0.0433(6) Uani 1 1 d DU . .
C419 C 0.67496(10) 0.1075(2) 0.15938(10) 0.0457(6) Uani 1 1 d DU . .
C420 C 0.66355(10) 0.0969(2) 0.10825(10) 0.0426(6) Uani 1 1 d DU . .
C421 C 0.69832(10) 0.02934(18) 0.05251(10) 0.0384(6) Uani 1 1 d DU . .
C422 C 0.67746(10) 0.0239(2) 0.09037(10) 0.0435(6) Uani 1 1 d DU . .
C423 C 0.70407(11) -0.0456(2) 0.12240(11) 0.0455(6) Uani 1 1 d DU . .
C424 C 0.74075(12) -0.08133(18) 0.10415(10) 0.0440(6) Uani 1 1 d DU . .
C425 C 0.73707(11) -0.03499(18) 0.06082(10) 0.0423(6) Uani 1 1 d DU . .
C426 C 0.78607(10) 0.06871(16) 0.03163(9) 0.0312(5) Uani 1 1 d DU . .
C427 C 0.78015(11) -0.01556(17) 0.05083(10) 0.0358(6) Uani 1 1 d DU . .
C428 C 0.82883(11) -0.04235(18) 0.08346(10) 0.0380(6) Uani 1 1 d DU . .
C429 C 0.86422(10) 0.02545(18) 0.08379(10) 0.0348(6) Uani 1 1 d DU . .
C430 C 0.83867(10) 0.09198(17) 0.05108(9) 0.0326(5) Uani 1 1 d DU . .
C431 C 0.82793(10) 0.02173(18) 0.26149(9) 0.0405(6) Uani 1 1 d DU . .
C432 C 0.86522(11) -0.01435(19) 0.24373(10) 0.0405(6) Uani 1 1 d DU . .
C433 C 0.90073(10) 0.05304(19) 0.24445(10) 0.0377(6) Uani 1 1 d DU . .
C434 C 0.88578(10) 0.13135(19) 0.26330(9) 0.0360(6) Uani 1 1 d DU . .
C435 C 0.84092(10) 0.11202(19) 0.27404(9) 0.0378(6) Uani 1 1 d DU . .
C436 C 0.77835(11) -0.0022(2) 0.24225(10) 0.0454(6) Uani 1 1 d DU . .
C437 C 0.73951(11) 0.0633(2) 0.23386(10) 0.0438(6) Uani 1 1 d DU . .
C438 C 0.70010(11) 0.0423(2) 0.18990(10) 0.0459(6) Uani 1 1 d DU . .
C439 C 0.71534(11) -0.0366(2) 0.17078(11) 0.0471(6) Uani 1 1 d DU . .
C440 C 0.76365(12) -0.06431(19) 0.20301(10) 0.0463(6) Uani 1 1 d DU . .
C441 C 0.85150(12) -0.07281(19) 0.20633(10) 0.0434(6) Uani 1 1 d DU . .
C442 C 0.79881(12) -0.09843(19) 0.18566(11) 0.0458(6) Uani 1 1 d DU . .
C443 C 0.78763(12) -0.10689(18) 0.13548(11) 0.0447(6) Uani 1 1 d DU . .
C444 C 0.83250(12) -0.08778(18) 0.12430(10) 0.0426(6) Uani 1 1 d DU . .
C445 C 0.87181(11) -0.06757(18) 0.16827(10) 0.0413(6) Uani 1 1 d DU . .
C446 C 0.92057(10) 0.05988(18) 0.20856(10) 0.0344(5) Uani 1 1 d DU . .
C447 C 0.90566(11) -0.00163(18) 0.16914(10) 0.0380(6) Uani 1 1 d DU . .
C448 C 0.90256(10) 0.04404(18) 0.12650(10) 0.0357(6) Uani 1 1 d DU . .
C449 C 0.91488(9) 0.13369(18) 0.13868(9) 0.0331(5) Uani 1 1 d DU . .
C450 C 0.92649(10) 0.14379(18) 0.18940(10) 0.0336(5) Uani 1 1 d DU . .
C451 C 0.89143(10) 0.21160(19) 0.24507(9) 0.0337(6) Uani 1 1 d DU . .
C452 C 0.91208(10) 0.21816(18) 0.20734(9) 0.0325(5) Uani 1 1 d DU . .
C453 C 0.88498(10) 0.28645(17) 0.17528(9) 0.0299(5) Uani 1 1 d DU . .
C454 C 0.84904(10) 0.32343(17) 0.19403(9) 0.0319(5) Uani 1 1 d DU . .
C455 C 0.85189(11) 0.27686(18) 0.23635(9) 0.0344(6) Uani 1 1 d DU . .
C456 C 0.80383(11) 0.1753(2) 0.26582(10) 0.0381(6) Uani 1 1 d DU . .
C457 C 0.80949(11) 0.25933(19) 0.24721(10) 0.0363(6) Uani 1 1 d DU . .
C458 C 0.76076(11) 0.2857(2) 0.21405(10) 0.0401(6) Uani 1 1 d DU . .
C459 C 0.72534(11) 0.2183(2) 0.21364(10) 0.0412(6) Uani 1 1 d DU . .
C460 C 0.75162(11) 0.1495(2) 0.24569(10) 0.0404(6) Uani 1 1 d DU . .
C501 C 0.24331(9) 0.22945(15) 0.47443(8) 0.0253(8) Uani 0.718(2) 1 d PDU . 1
C502 C 0.28935(10) 0.18960(19) 0.46623(11) 0.0293(7) Uani 0.718(2) 1 d PDU . 1
C503 C 0.28913(10) 0.09676(18) 0.46980(10) 0.0266(7) Uani 0.718(2) 1 d PDU . 1
C504 C 0.24028(11) 0.07086(18) 0.47108(11) 0.0292(10) Uani 0.718(2) 1 d PDU . 1
C505 C 0.21056(10) 0.14795(18) 0.46837(11) 0.0299(7) Uani 0.718(2) 1 d PDU . 1
C506 C 0.21787(10) 0.29275(19) 0.43471(10) 0.0288(7) Uani 0.718(2) 1 d PDU . 1
C507 C 0.16649(10) 0.2877(2) 0.40724(10) 0.0286(7) Uani 0.718(2) 1 d PDU . 1
C508 C 0.15832(11) 0.3252(2) 0.36088(10) 0.0321(7) Uani 0.718(2) 1 d PDU . 1
C509 C 0.20620(10) 0.3506(2) 0.35946(10) 0.0326(8) Uani 0.718(2) 1 d PDU . 1
C510 C 0.24292(10) 0.3278(2) 0.40528(10) 0.0291(7) Uani 0.718(2) 1 d PDU . 1
C511 C 0.31271(11) 0.2265(2) 0.43776(11) 0.0291(7) Uani 0.718(2) 1 d PDU . 1
C512 C 0.29071(11) 0.3007(2) 0.40740(11) 0.0307(8) Uani 0.718(2) 1 d PDU . 1
C513 C 0.30103(12) 0.2894(2) 0.36423(11) 0.0331(8) Uani 0.718(2) 1 d PDU . 1
C514 C 0.33112(13) 0.2112(2) 0.36822(11) 0.0324(8) Uani 0.718(2) 1 d PDU . 1
C515 C 0.33827(12) 0.1724(2) 0.41355(11) 0.0288(7) Uani 0.718(2) 1 d PDU . 1
C516 C 0.31369(12) 0.04203(19) 0.44738(11) 0.0269(7) Uani 0.718(2) 1 d PDU . 1
C517 C 0.33921(12) 0.0817(2) 0.41855(11) 0.0301(7) Uani 0.718(2) 1 d PDU . 1
C518 C 0.33242(13) 0.0270(2) 0.37774(11) 0.0324(8) Uani 0.718(2) 1 d PDU . 1
C519 C 0.30283(12) -0.0466(2) 0.38130(11) 0.0304(7) Uani 0.718(2) 1 d PDU . 1
C520 C 0.29066(12) -0.0375(2) 0.42478(11) 0.0329(8) Uani 0.718(2) 1 d PDU . 1
C521 C 0.21917(11) -0.00719(19) 0.44990(10) 0.0294(7) Uani 0.718(2) 1 d PDU . 1
C522 C 0.24548(12) -0.0615(2) 0.42618(11) 0.0328(7) Uani 0.718(2) 1 d PDU . 1
C523 C 0.20825(12) -0.0975(2) 0.38388(11) 0.0333(8) Uani 0.718(2) 1 d PDU . 1
C524 C 0.16004(12) -0.0653(2) 0.38213(11) 0.0325(7) Uani 0.718(2) 1 d PDU . 1
C525 C 0.16690(12) -0.0098(2) 0.42332(11) 0.0320(8) Uani 0.718(2) 1 d PDU . 1
C526 C 0.16071(10) 0.14620(18) 0.44186(10) 0.0285(7) Uani 0.718(2) 1 d PDU . 1
C527 C 0.13825(12) 0.0657(2) 0.41916(11) 0.0309(8) Uani 0.718(2) 1 d PDU . 1
C528 C 0.10101(12) 0.0884(2) 0.37369(11) 0.0329(8) Uani 0.718(2) 1 d PDU . 1
C529 C 0.10073(12) 0.1827(2) 0.36920(11) 0.0343(8) Uani 0.718(2) 1 d PDU . 1
C530 C 0.13593(11) 0.2183(2) 0.41125(11) 0.0330(8) Uani 0.718(2) 1 d PDU . 1
C531 C 0.18536(12) 0.02445(19) 0.23883(10) 0.0332(9) Uani 0.718(2) 1 d PDU . 1
C532 C 0.13685(12) 0.0571(2) 0.23657(11) 0.0346(7) Uani 0.718(2) 1 d PDU . 1
C533 C 0.13628(11) 0.1510(2) 0.23158(11) 0.0342(7) Uani 0.718(2) 1 d PDU . 1
C534 C 0.18472(12) 0.1770(2) 0.23047(12) 0.0376(9) Uani 0.718(2) 1 d PDU . 1
C535 C 0.21501(12) 0.0987(2) 0.23485(11) 0.0373(8) Uani 0.718(2) 1 d PDU . 1
C536 C 0.20767(14) -0.0445(2) 0.26818(11) 0.0357(8) Uani 0.718(2) 1 d PDU . 1
C537 C 0.26040(12) -0.0418(2) 0.29528(11) 0.0334(8) Uani 0.718(2) 1 d PDU . 1
C538 C 0.26796(12) -0.0804(2) 0.34119(11) 0.0329(7) Uani 0.718(2) 1 d PDU . 1
C539 C 0.21911(13) -0.1062(2) 0.34252(11) 0.0354(8) Uani 0.718(2) 1 d PDU . 1
C540 C 0.18175(12) -0.0844(2) 0.29739(11) 0.0354(7) Uani 0.718(2) 1 d PDU . 1
C541 C 0.11212(13) 0.0201(2) 0.26432(12) 0.0349(8) Uani 0.718(2) 1 d PDU . 1
C542 C 0.13570(13) -0.0534(2) 0.29558(11) 0.0358(8) Uani 0.718(2) 1 d PDU . 1
C543 C 0.12441(12) -0.0429(2) 0.33845(11) 0.0342(8) Uani 0.718(2) 1 d PDU . 1
C544 C 0.09380(13) 0.0353(2) 0.33455(11) 0.0334(8) Uani 0.718(2) 1 d PDU . 1
C545 C 0.08594(13) 0.0732(2) 0.28849(12) 0.0325(8) Uani 0.718(2) 1 d PDU . 1
C546 C 0.11190(12) 0.2034(2) 0.25438(11) 0.0330(8) Uani 0.718(2) 1 d PDU . 1
C547 C 0.08618(12) 0.1638(2) 0.28384(12) 0.0331(8) Uani 0.718(2) 1 d PDU . 1
C548 C 0.09275(12) 0.2188(2) 0.32431(11) 0.0336(8) Uani 0.718(2) 1 d PDU . 1
C549 C 0.12274(11) 0.2916(2) 0.32078(10) 0.0310(7) Uani 0.718(2) 1 d PDU . 1
C550 C 0.13423(12) 0.2833(2) 0.27737(11) 0.0354(8) Uani 0.718(2) 1 d PDU . 1
C551 C 0.20599(12) 0.2535(2) 0.25221(11) 0.0372(8) Uani 0.718(2) 1 d PDU . 1
C552 C 0.18035(11) 0.3077(2) 0.27627(10) 0.0370(8) Uani 0.718(2) 1 d PDU . 1
C553 C 0.21754(11) 0.3424(2) 0.31854(10) 0.0348(8) Uani 0.718(2) 1 d PDU . 1
C554 C 0.26584(11) 0.3117(2) 0.31977(10) 0.0360(8) Uani 0.718(2) 1 d PDU . 1
C555 C 0.25915(12) 0.2555(2) 0.27964(11) 0.0386(8) Uani 0.718(2) 1 d PDU . 1
C556 C 0.26555(12) 0.1019(2) 0.26089(11) 0.0358(7) Uani 0.718(2) 1 d PDU . 1
C557 C 0.28823(12) 0.1815(2) 0.28322(11) 0.0360(9) Uani 0.718(2) 1 d PDU . 1
C558 C 0.32506(12) 0.1585(2) 0.32903(11) 0.0336(8) Uani 0.718(2) 1 d PDU . 1
C559 C 0.32545(13) 0.0647(2) 0.33366(12) 0.0347(8) Uani 0.718(2) 1 d PDU . 1
C560 C 0.28891(12) 0.0287(2) 0.29149(11) 0.0348(8) Uani 0.718(2) 1 d PDU . 1
C601 C 0.24295(14) 0.2295(2) 0.47416(11) 0.032(2) Uani 0.282(2) 1 d PDU . 2
C602 C 0.27339(15) 0.1455(3) 0.47627(15) 0.0325(16) Uani 0.282(2) 1 d PDU . 2
C603 C 0.24255(16) 0.0706(3) 0.47117(16) 0.036(2) Uani 0.282(2) 1 d PDU . 2
C604 C 0.19060(15) 0.1001(2) 0.45684(15) 0.0329(16) Uani 0.282(2) 1 d PDU . 2
C605 C 0.18965(15) 0.1934(3) 0.45311(14) 0.0315(16) Uani 0.282(2) 1 d PDU . 2
C606 C 0.25201(15) 0.2919(3) 0.43892(14) 0.0310(16) Uani 0.282(2) 1 d PDU . 2
C607 C 0.21276(15) 0.3297(3) 0.40108(14) 0.0337(17) Uani 0.282(2) 1 d PDU . 2
C608 C 0.23085(16) 0.3501(3) 0.36261(14) 0.0343(18) Uani 0.282(2) 1 d PDU . 2
C609 C 0.28187(16) 0.3209(3) 0.37665(14) 0.0282(15) Uani 0.282(2) 1 d PDU . 2
C610 C 0.29391(16) 0.2828(3) 0.42369(14) 0.034(2) Uani 0.282(2) 1 d PDU . 2
C611 C 0.31415(16) 0.1402(3) 0.46164(14) 0.0339(17) Uani 0.282(2) 1 d PDU . 2
C612 C 0.32693(15) 0.2117(3) 0.43615(15) 0.0337(17) Uani 0.282(2) 1 d PDU . 2
C613 C 0.34498(17) 0.1741(3) 0.40123(16) 0.0342(18) Uani 0.282(2) 1 d PDU . 2
C614 C 0.34555(17) 0.0800(3) 0.40604(15) 0.0325(16) Uani 0.282(2) 1 d PDU . 2
C615 C 0.32650(17) 0.0591(3) 0.44329(15) 0.0337(17) Uani 0.282(2) 1 d PDU . 2
C616 C 0.25338(17) -0.0093(3) 0.45412(15) 0.0374(18) Uani 0.282(2) 1 d PDU . 2
C617 C 0.29699(17) -0.0147(3) 0.43994(15) 0.0325(17) Uani 0.282(2) 1 d PDU . 2
C618 C 0.28523(17) -0.0695(3) 0.39851(15) 0.0337(16) Uani 0.282(2) 1 d PDU . 2
C619 C 0.23444(17) -0.0983(3) 0.38711(15) 0.0383(18) Uani 0.282(2) 1 d PDU . 2
C620 C 0.21407(17) -0.0603(3) 0.42167(16) 0.0381(18) Uani 0.282(2) 1 d PDU . 2
C621 C 0.15301(16) 0.0487(3) 0.42638(15) 0.0320(17) Uani 0.282(2) 1 d PDU . 2
C622 C 0.16593(17) -0.0330(3) 0.40853(15) 0.0358(19) Uani 0.282(2) 1 d PDU . 2
C623 C 0.13369(18) -0.0414(3) 0.35918(16) 0.0385(19) Uani 0.282(2) 1 d PDU . 2
C624 C 0.10179(17) 0.0344(3) 0.34738(16) 0.038(2) Uani 0.282(2) 1 d PDU . 2
C625 C 0.11367(16) 0.0899(3) 0.38914(16) 0.0345(19) Uani 0.282(2) 1 d PDU . 2
C626 C 0.15260(16) 0.2327(3) 0.41676(14) 0.0301(18) Uani 0.282(2) 1 d PDU . 2
C627 C 0.11357(16) 0.1802(3) 0.38432(15) 0.0304(17) Uani 0.282(2) 1 d PDU . 2
C628 C 0.10100(16) 0.2188(3) 0.33744(15) 0.0344(19) Uani 0.282(2) 1 d PDU . 2
C629 C 0.13212(16) 0.2950(3) 0.34170(15) 0.0338(18) Uani 0.282(2) 1 d PDU . 2
C630 C 0.16242(16) 0.3054(3) 0.39024(14) 0.0342(19) Uani 0.282(2) 1 d PDU . 2
C631 C 0.19408(16) 0.0237(3) 0.23991(14) 0.041(2) Uani 0.282(2) 1 d PDU . 2
C632 C 0.16213(17) 0.0999(3) 0.22750(15) 0.0380(17) Uani 0.282(2) 1 d PDU . 2
C633 C 0.19304(17) 0.1760(3) 0.23131(15) 0.0329(19) Uani 0.282(2) 1 d PDU . 2
C634 C 0.24458(16) 0.1468(3) 0.24582(15) 0.0330(16) Uani 0.282(2) 1 d PDU . 2
C635 C 0.24524(17) 0.0526(3) 0.25093(15) 0.0357(16) Uani 0.282(2) 1 d PDU . 2
C636 C 0.18339(19) -0.0444(3) 0.26494(15) 0.0402(19) Uani 0.282(2) 1 d PDU . 2
C637 C 0.22321(17) -0.0856(3) 0.30262(15) 0.0367(16) Uani 0.282(2) 1 d PDU . 2
C638 C 0.20435(17) -0.1064(3) 0.34048(16) 0.0384(18) Uani 0.282(2) 1 d PDU . 2
C639 C 0.15239(18) -0.0767(3) 0.32605(15) 0.0401(17) Uani 0.282(2) 1 d PDU . 2
C640 C 0.13926(17) -0.0385(3) 0.27934(16) 0.041(2) Uani 0.282(2) 1 d PDU . 2
C641 C 0.12038(16) 0.1063(3) 0.24127(15) 0.0407(18) Uani 0.282(2) 1 d PDU . 2
C642 C 0.10886(17) 0.0341(3) 0.26798(17) 0.041(2) Uani 0.282(2) 1 d PDU . 2
C643 C 0.08986(17) 0.0718(3) 0.30239(16) 0.0360(18) Uani 0.282(2) 1 d PDU . 2
C644 C 0.08879(17) 0.1665(3) 0.29749(16) 0.0369(18) Uani 0.282(2) 1 d PDU . 2
C645 C 0.10727(16) 0.1871(3) 0.25944(16) 0.0376(18) Uani 0.282(2) 1 d PDU . 2
C646 C 0.18160(16) 0.2538(3) 0.24870(14) 0.0340(17) Uani 0.282(2) 1 d PDU . 2
C647 C 0.13769(16) 0.2598(3) 0.26337(15) 0.0334(17) Uani 0.282(2) 1 d PDU . 2
C648 C 0.14941(15) 0.3151(3) 0.30441(14) 0.0301(15) Uani 0.282(2) 1 d PDU . 2
C649 C 0.20023(16) 0.3429(3) 0.31579(14) 0.0346(17) Uani 0.282(2) 1 d PDU . 2
C650 C 0.22027(16) 0.3060(3) 0.28129(15) 0.0347(16) Uani 0.282(2) 1 d PDU . 2
C651 C 0.28160(17) 0.1968(3) 0.27674(15) 0.037(2) Uani 0.282(2) 1 d PDU . 2
C652 C 0.26926(16) 0.2780(3) 0.29499(15) 0.0341(17) Uani 0.282(2) 1 d PDU . 2
C653 C 0.30104(16) 0.2855(3) 0.34417(14) 0.0358(18) Uani 0.282(2) 1 d PDU . 2
C654 C 0.33362(16) 0.2106(3) 0.35569(15) 0.0380(19) Uani 0.282(2) 1 d PDU . 2
C655 C 0.32138(17) 0.1547(3) 0.31483(16) 0.037(2) Uani 0.282(2) 1 d PDU . 2
C656 C 0.28358(17) 0.0137(3) 0.28720(15) 0.038(2) Uani 0.282(2) 1 d PDU . 2
C657 C 0.32252(17) 0.0651(3) 0.31937(15) 0.0361(18) Uani 0.282(2) 1 d PDU . 2
C658 C 0.33464(17) 0.0268(3) 0.36642(15) 0.0297(17) Uani 0.282(2) 1 d PDU . 2
C659 C 0.30371(17) -0.0492(3) 0.36230(15) 0.0303(17) Uani 0.282(2) 1 d PDU . 2
C660 C 0.27206(17) -0.0584(3) 0.31328(15) 0.0328(17) Uani 0.282(2) 1 d PDU . 2
C61S C 0.32232(14) 0.4255(2) -0.03769(12) 0.0391(7) Uani 1 1 d U . .
H61S H 0.3396 0.4485 -0.0081 0.047 Uiso 1 1 calc R . .
C62S C 0.31461(15) 0.4753(2) -0.07768(13) 0.0418(7) Uani 1 1 d U . .
H62S H 0.3263 0.5321 -0.0748 0.050 Uiso 1 1 calc R . .
C63S C 0.28981(14) 0.4417(3) -0.12154(13) 0.0447(7) Uani 1 1 d U . .
H63S H 0.2841 0.4761 -0.1482 0.054 Uiso 1 1 calc R . .
C64S C 0.27328(14) 0.3567(3) -0.12614(13) 0.0477(8) Uani 1 1 d U . .
H64S H 0.2579 0.3332 -0.1560 0.057 Uiso 1 1 calc R . .
C65S C 0.27966(15) 0.3061(2) -0.08614(14) 0.0479(8) Uani 1 1 d U . .
H65S H 0.2676 0.2496 -0.0891 0.058 Uiso 1 1 calc R . .
C66S C 0.30433(14) 0.3412(2) -0.04160(13) 0.0399(7) Uani 1 1 d U . .
C67S C 0.30948(16) 0.2915(2) 0.00059(14) 0.0483(9) Uani 1 1 d U . .
N68S N 0.31397(16) 0.2514(3) 0.03459(13) 0.0626(10) Uani 1 1 d U . .
C71S C 0.81382(15) 0.0705(3) 0.45506(16) 0.0514(8) Uani 1 1 d U . .
H71S H 0.8268 0.0393 0.4830 0.062 Uiso 1 1 calc R . .
C72S C 0.80657(16) 0.0305(3) 0.41157(18) 0.0561(9) Uani 1 1 d U . .
H72S H 0.8139 -0.0284 0.4104 0.067 Uiso 1 1 calc R . .
C73S C 0.78871(15) 0.0777(3) 0.37073(15) 0.0513(8) Uani 1 1 d U . .
H73S H 0.7841 0.0507 0.3419 0.062 Uiso 1 1 calc R . .
C74S C 0.77759(15) 0.1641(3) 0.37199(14) 0.0463(8) Uani 1 1 d U . .
H74S H 0.7659 0.1958 0.3441 0.056 Uiso 1 1 calc R . .
C75S C 0.78353(14) 0.2043(2) 0.41405(13) 0.0417(7) Uani 1 1 d U . .
H75S H 0.7756 0.2630 0.4147 0.050 Uiso 1 1 calc R . .
C76S C 0.80131(13) 0.1577(2) 0.45562(13) 0.0403(6) Uani 1 1 d U . .
C77S C 0.80702(16) 0.2012(3) 0.49997(15) 0.0562(10) Uani 1 1 d U . .
N78S N 0.81230(17) 0.2357(3) 0.53459(14) 0.0719(12) Uani 1 1 d U . .
Cl1 Cl -0.06701(7) 0.42183(13) 0.47127(8) 0.0424(5) Uani 0.617(3) 1 d PDU B 1
Cl2 Cl -0.07745(5) 0.23390(11) 0.50842(6) 0.0505(4) Uani 0.617(3) 1 d PDU B 1
C1S C -0.01749(8) 0.34829(12) 0.48479(11) 0.0315(10) Uani 0.617(3) 1 d PGDU B 1
C2S C -0.02216(8) 0.26536(13) 0.50107(14) 0.0313(9) Uani 0.617(3) 1 d PGDU B 1
C3S C 0.01741(10) 0.20658(16) 0.51112(19) 0.0358(11) Uani 0.617(3) 1 d PGDU B 1
H3S H 0.0143 0.1511 0.5220 0.043 Uiso 0.617(3) 1 calc PR B 1
C4S C 0.06166(10) 0.2307(2) 0.50489(19) 0.0450(14) Uani 0.617(3) 1 d PGDU B 1
H4S H 0.0881 0.1914 0.5116 0.054 Uiso 0.617(3) 1 calc PR B 1
C5S C 0.06632(9) 0.3137(2) 0.48860(16) 0.0419(13) Uani 0.617(3) 1 d PGDU B 1
H5S H 0.0959 0.3298 0.4844 0.050 Uiso 0.617(3) 1 calc PR B 1
C6S C 0.02675(9) 0.37244(16) 0.47856(13) 0.0380(10) Uani 0.617(3) 1 d PGDU B 1
H6S H 0.0299 0.4279 0.4677 0.046 Uiso 0.617(3) 1 calc PR B 1
Cl3 Cl -0.0957(2) 0.3589(5) 0.4816(2) 0.110(3) Uani 0.239(3) 1 d PDU C 2
Cl4 Cl -0.0796(2) 0.1564(5) 0.4999(3) 0.114(3) Uani 0.239(3) 1 d PDU C 2
C11S C -0.0369(2) 0.3118(4) 0.4939(6) 0.072(3) Uani 0.239(3) 1 d PGDU C 2
C12S C -0.0303(2) 0.2224(4) 0.5001(5) 0.062(3) Uani 0.239(3) 1 d PGDU C 2
C13S C 0.0157(3) 0.1846(5) 0.5052(7) 0.058(3) Uani 0.239(3) 1 d PGDU C 2
H13S H 0.0201 0.1247 0.5094 0.069 Uiso 0.239(3) 1 calc PR C 2
C14S C 0.0551(3) 0.2362(6) 0.5042(7) 0.054(3) Uani 0.239(3) 1 d PGDU C 2
H14S H 0.0859 0.2108 0.5076 0.065 Uiso 0.239(3) 1 calc PR C 2
C15S C 0.0485(3) 0.3256(6) 0.4979(6) 0.059(4) Uani 0.239(3) 1 d PGDU C 2
H15S H 0.0749 0.3601 0.4972 0.071 Uiso 0.239(3) 1 calc PR C 2
C16S C 0.0025(3) 0.3634(5) 0.4928(6) 0.066(4) Uani 0.239(3) 1 d PGDU C 2
H16S H -0.0019 0.4233 0.4886 0.079 Uiso 0.239(3) 1 calc PR C 2
Cl5 Cl 0.0468(3) 0.4222(6) 0.4930(3) 0.071(3) Uani 0.144(3) 1 d PDU . 3
Cl6 Cl -0.0679(4) 0.4403(9) 0.4790(7) 0.094(5) Uani 0.144(3) 1 d PDU . 3
C21S C 0.0124(4) 0.3316(6) 0.4970(8) 0.052(4) Uani 0.144(3) 1 d PGDU . 3
C22S C -0.0375(4) 0.3404(9) 0.4931(10) 0.064(4) Uani 0.144(3) 1 d PGDU . 3
C23S C -0.0631(6) 0.2694(11) 0.5016(11) 0.091(8) Uani 0.144(3) 1 d PGDU . 3
H23S H -0.0965 0.2753 0.4989 0.109 Uiso 0.144(3) 1 calc PR . 3
C24S C -0.0390(7) 0.1896(10) 0.5140(10) 0.093(8) Uani 0.144(3) 1 d PGDU . 3
H24S H -0.0561 0.1420 0.5196 0.111 Uiso 0.144(3) 1 calc PR . 3
C25S C 0.0109(7) 0.1808(7) 0.5179(10) 0.070(5) Uani 0.144(3) 1 d PGDU . 3
H25S H 0.0270 0.1273 0.5262 0.084 Uiso 0.144(3) 1 calc PR . 3
C26S C 0.0365(5) 0.2518(6) 0.5094(9) 0.064(6) Uani 0.144(3) 1 d PGDU . 3
H26S H 0.0699 0.2459 0.5121 0.077 Uiso 0.144(3) 1 calc PR . 3
Cl7 Cl 0.56894(17) 0.9113(3) 0.02235(14) 0.0732(12) Uani 0.352(3) 1 d PDU D 1
Cl8 Cl 0.57481(14) 0.7183(4) -0.01338(18) 0.0895(15) Uani 0.352(3) 1 d PDU D 1
C31S C 0.51813(18) 0.8422(3) 0.0095(3) 0.0544(19) Uani 0.352(3) 1 d PGDU D 1
C32S C 0.5222(2) 0.7556(4) -0.0022(4) 0.0538(17) Uani 0.352(3) 1 d PGDU D 1
C33S C 0.4819(2) 0.7001(4) -0.0099(5) 0.050(2) Uani 0.352(3) 1 d PGDU D 1
H33S H 0.4847 0.6421 -0.0178 0.060 Uiso 0.352(3) 1 calc PR D 1
C34S C 0.4376(2) 0.7312(4) -0.0059(5) 0.045(2) Uani 0.352(3) 1 d PGDU D 1
H34S H 0.4107 0.6940 -0.0111 0.054 Uiso 0.352(3) 1 calc PR D 1
C35S C 0.4336(2) 0.8178(5) 0.0058(5) 0.055(3) Uani 0.352(3) 1 d PGDU D 1
H35S H 0.4039 0.8387 0.0085 0.066 Uiso 0.352(3) 1 calc PR D 1
C36S C 0.4738(2) 0.8733(4) 0.0135(4) 0.062(3) Uani 0.352(3) 1 d PGDU D 1
H36S H 0.4711 0.9313 0.0214 0.074 Uiso 0.352(3) 1 calc PR D 1
Cl9 Cl 0.5884(3) 0.8588(5) 0.0161(3) 0.078(3) Uani 0.245(5) 1 d PDU E 2
Cl10 Cl 0.57126(19) 0.6562(5) -0.0042(2) 0.083(2) Uani 0.245(5) 1 d PDU E 2
C41S C 0.5302(2) 0.8123(4) 0.0058(5) 0.030(3) Uiso 0.245(5) 1 d PGDU E 2
C42S C 0.52161(19) 0.7260(4) -0.0084(5) 0.052(3) Uani 0.245(5) 1 d PGDU E 2
C43S C 0.4741(2) 0.6915(5) -0.0193(7) 0.050(3) Uani 0.245(5) 1 d PGDU E 2
H43S H 0.4684 0.6337 -0.0288 0.060 Uiso 0.245(5) 1 calc PR E 2
C44S C 0.4352(2) 0.7433(7) -0.0161(7) 0.045(4) Uani 0.245(5) 1 d PGDU E 2
H44S H 0.4034 0.7202 -0.0234 0.055 Uiso 0.245(5) 1 calc PR E 2
C45S C 0.4437(3) 0.8296(6) -0.0020(6) 0.048(3) Uani 0.245(5) 1 d PGDU E 2
H45S H 0.4177 0.8643 0.0002 0.058 Uiso 0.245(5) 1 calc PR E 2
C46S C 0.4912(3) 0.8642(5) 0.0090(6) 0.056(4) Uani 0.245(5) 1 d PGDU E 2
H46S H 0.4970 0.9219 0.0184 0.067 Uiso 0.245(5) 1 calc PR E 2
Cl11 Cl 0.4495(2) 0.8993(4) -0.00132(19) 0.0694(19) Uani 0.227(4) 1 d PDU F 3
Cl12 Cl 0.5560(3) 0.8414(7) -0.0025(5) 0.133(4) Uani 0.227(4) 1 d PDU F 3
C51S C 0.4648(3) 0.7898(4) -0.0028(7) 0.061(3) Uani 0.227(4) 1 d PGDU F 3
C52S C 0.5107(4) 0.7645(5) -0.0056(7) 0.072(3) Uani 0.227(4) 1 d PGDU F 3
C53S C 0.5226(5) 0.6766(6) -0.0057(9) 0.086(3) Uani 0.227(4) 1 d PGDU F 3
H53S H 0.5533 0.6597 -0.0076 0.104 Uiso 0.227(4) 1 calc PR F 3
C54S C 0.4887(5) 0.6140(4) -0.0032(7) 0.088(5) Uani 0.227(4) 1 d PGDU F 3
H54S H 0.4967 0.5552 -0.0033 0.106 Uiso 0.227(4) 1 calc PR F 3
C55S C 0.4429(5) 0.6393(5) -0.0004(6) 0.075(4) Uani 0.227(4) 1 d PGDU F 3
H55S H 0.4202 0.5974 0.0013 0.090 Uiso 0.227(4) 1 calc PR F 3
C56S C 0.4309(4) 0.7272(5) -0.0003(7) 0.061(3) Uani 0.227(4) 1 d PGDU F 3
H56S H 0.4002 0.7441 0.0016 0.074 Uiso 0.227(4) 1 calc PR F 3
Cl13 Cl 0.4929(5) 0.9360(6) 0.0111(3) 0.104(4) Uani 0.176(4) 1 d PDU . 4
Cl14 Cl 0.5810(4) 0.8152(9) 0.0051(6) 0.113(5) Uani 0.176(4) 1 d PDU . 4
C81S C 0.4849(4) 0.8243(6) 0.0032(7) 0.054(3) Uani 0.176(4) 1 d PGDU . 4
C82S C 0.5231(5) 0.7716(6) -0.0009(9) 0.069(3) Uani 0.176(4) 1 d PGDU . 4
C83S C 0.5166(6) 0.6821(6) -0.0058(10) 0.067(3) Uani 0.176(4) 1 d PGDU . 4
H83S H 0.5422 0.6468 -0.0085 0.080 Uiso 0.176(4) 1 calc PR . 4
C84S C 0.4719(6) 0.6453(6) -0.0067(8) 0.063(5) Uani 0.176(4) 1 d PGDU . 4
H84S H 0.4676 0.5854 -0.0100 0.076 Uiso 0.176(4) 1 calc PR . 4
C85S C 0.4337(5) 0.6980(8) -0.0026(8) 0.061(4) Uani 0.176(4) 1 d PGDU . 4
H85S H 0.4038 0.6734 -0.0032 0.074 Uiso 0.176(4) 1 calc PR . 4
C86S C 0.4402(4) 0.7875(8) 0.0023(8) 0.063(5) Uani 0.176(4) 1 d PGDU . 4
H86S H 0.4147 0.8228 0.0050 0.076 Uiso 0.176(4) 1 calc PR . 4

loop_
_atom_site_aniso_label
_atom_site_aniso_U_11
_atom_site_aniso_U_22
_atom_site_aniso_U_33
_atom_site_aniso_U_23
_atom_site_aniso_U_13
_atom_site_aniso_U_12
Mn1 0.0287(3) 0.0195(2) 0.0259(3) 0.00163(19) 0.0140(2) -0.0002(2)
Mn2 0.0333(15) 0.0263(10) 0.0314(13) 0.0046(11) 0.0162(11) -0.0022(11)
N101 0.0327(11) 0.0222(9) 0.0314(10) 0.0035(9) 0.0164(9) 0.0000(10)
N102 0.0333(11) 0.0231(8) 0.0318(11) 0.0008(8) 0.0177(9) -0.0020(9)
N103 0.0318(11) 0.0237(9) 0.0278(10) 0.0015(8) 0.0141(9) -0.0009(10)
N104 0.0393(12) 0.0221(8) 0.0302(11) 0.0040(8) 0.0199(10) 0.0027(9)
C101 0.0251(13) 0.0238(10) 0.0268(12) 0.0016(9) 0.0114(10) -0.0029(10)
C102 0.0254(13) 0.0279(12) 0.0277(13) 0.0024(10) 0.0134(11) -0.0024(11)
C103 0.0291(14) 0.0263(12) 0.0329(14) 0.0039(10) 0.0162(12) -0.0023(11)
C104 0.0236(13) 0.0235(10) 0.0297(13) 0.0033(9) 0.0119(11) -0.0013(10)
C105 0.0251(13) 0.0214(11) 0.0360(14) 0.0027(9) 0.0137(11) -0.0019(10)
C106 0.0237(13) 0.0224(11) 0.0302(13) 0.0024(9) 0.0107(11) -0.0019(10)
C107 0.0226(13) 0.0207(11) 0.0374(14) 0.0014(10) 0.0106(11) -0.0027(10)
C108 0.0225(12) 0.0216(11) 0.0328(13) -0.0005(10) 0.0092(11) 0.0005(10)
C109 0.0206(12) 0.0259(11) 0.0302(12) -0.0012(9) 0.0102(11) -0.0016(10)
C110 0.0224(12) 0.0285(11) 0.0277(13) -0.0006(9) 0.0095(10) 0.0011(10)
C111 0.0242(13) 0.0273(10) 0.0284(13) -0.0002(9) 0.0106(11) 0.0025(10)
C112 0.0266(13) 0.0311(12) 0.0262(13) -0.0004(10) 0.0102(11) 0.0034(11)
C113 0.0308(14) 0.0322(12) 0.0256(13) 0.0049(10) 0.0143(11) 0.0045(12)
C114 0.0278(13) 0.0259(10) 0.0261(12) 0.0037(9) 0.0125(11) 0.0010(10)
C115 0.0307(14) 0.0262(11) 0.0261(13) 0.0063(9) 0.0128(11) 0.0030(10)
C116 0.0282(13) 0.0251(11) 0.0252(12) 0.0040(9) 0.0104(11) 0.0002(10)
C117 0.0300(14) 0.0233(11) 0.0261(13) 0.0069(10) 0.0109(11) 0.0020(10)
C118 0.0283(14) 0.0247(11) 0.0256(13) 0.0035(10) 0.0111(11) 0.0013(11)
C119 0.0286(13) 0.0244(11) 0.0249(12) 0.0032(9) 0.0121(11) -0.0003(10)
C120 0.0268(13) 0.0237(10) 0.0226(12) 0.0022(9) 0.0095(10) -0.0002(10)
C121 0.0294(12) 0.0209(11) 0.0227(12) 0.0042(9) 0.0102(10) 0.0003(9)
C122 0.0297(13) 0.0272(13) 0.0299(14) 0.0020(10) 0.0128(11) -0.0023(10)
C123 0.0433(14) 0.0254(13) 0.0328(15) -0.0034(11) 0.0155(13) -0.0073(12)
C124 0.0465(15) 0.0266(13) 0.0329(15) 0.0019(11) 0.0220(14) 0.0034(11)
C125 0.0335(14) 0.0305(14) 0.0379(16) 0.0040(11) 0.0189(13) 0.0034(10)
C126 0.0294(12) 0.0272(13) 0.0293(14) 0.0008(11) 0.0124(11) -0.0025(11)
C127 0.0364(14) 0.0236(12) 0.0430(16) 0.0013(11) 0.0247(13) -0.0035(10)
C128 0.0565(18) 0.0326(16) 0.065(2) 0.0205(15) 0.0425(18) 0.0149(14)
C129 0.093(2) 0.0376(19) 0.083(3) 0.0275(19) 0.067(3) 0.0224(19)
C130 0.101(3) 0.0275(17) 0.081(3) 0.0031(15) 0.070(3) -0.0087(16)
C131 0.064(2) 0.0414(19) 0.066(2) -0.0110(15) 0.0453(19) -0.0258(14)
C132 0.0393(14) 0.0365(16) 0.0495(19) -0.0057(13) 0.0275(15) -0.0119(12)
C133 0.0351(13) 0.0249(12) 0.0333(14) 0.0022(10) 0.0174(12) 0.0019(10)
C134 0.0390(14) 0.0416(17) 0.0465(18) 0.0050(13) 0.0229(14) 0.0082(13)
C135 0.065(2) 0.047(2) 0.064(2) 0.0101(15) 0.0439(19) 0.0248(15)
C136 0.101(3) 0.0337(18) 0.060(2) -0.0008(15) 0.053(2) 0.0083(16)
C137 0.081(2) 0.0401(19) 0.053(2) -0.0170(16) 0.038(2) -0.0203(18)
C138 0.0462(16) 0.0423(18) 0.0430(18) -0.0118(13) 0.0246(15) -0.0115(13)
C139 0.0362(13) 0.0256(12) 0.0269(13) 0.0055(10) 0.0162(12) 0.0030(10)
C140 0.0366(13) 0.0271(13) 0.0296(14) 0.0034(11) 0.0182(12) 0.0032(11)
C141 0.0423(16) 0.0303(14) 0.0353(16) 0.0016(12) 0.0212(14) -0.0024(11)
C142 0.0571(17) 0.0290(15) 0.0337(16) 0.0055(12) 0.0240(15) 0.0021(12)
C143 0.0529(16) 0.0344(15) 0.0291(15) 0.0102(12) 0.0171(14) 0.0107(13)
C144 0.0376(15) 0.0366(15) 0.0253(14) 0.0072(11) 0.0136(12) 0.0092(11)
N201 0.0265(10) 0.0293(11) 0.0305(11) -0.0009(9) 0.0103(9) -0.0015(8)
N202 0.0323(11) 0.0263(11) 0.0271(11) 0.0044(9) 0.0108(9) 0.0001(9)
C201 0.0333(15) 0.0232(13) 0.0386(14) 0.0054(10) 0.0071(12) -0.0013(11)
C202 0.0324(14) 0.0332(13) 0.0303(13) 0.0048(11) 0.0137(12) -0.0061(11)
C203 0.0314(14) 0.0315(13) 0.0303(13) 0.0094(10) 0.0087(11) -0.0053(11)
C204 0.0408(16) 0.0233(13) 0.0293(13) 0.0067(10) 0.0114(12) -0.0002(12)
C205 0.0309(15) 0.0449(18) 0.0438(17) -0.0084(14) 0.0121(14) 0.0050(13)
C206 0.0426(17) 0.0463(18) 0.0356(16) -0.0030(14) 0.0166(14) 0.0056(14)
C207 0.0310(12) 0.0272(14) 0.0348(15) 0.0038(12) 0.0073(11) -0.0026(11)
N301 0.0284(11) 0.0654(17) 0.0415(13) 0.0154(12) 0.0102(10) 0.0026(11)
N302 0.0276(12) 0.0674(17) 0.0371(13) 0.0075(12) 0.0120(11) -0.0069(13)
C301 0.046(2) 0.0270(15) 0.072(2) 0.0048(13) -0.0111(16) 0.0003(14)
C302 0.050(2) 0.075(2) 0.0380(17) -0.0138(15) 0.0104(15) 0.0279(19)
C303 0.0374(18) 0.0747(19) 0.0450(18) -0.0276(14) 0.0019(14) 0.0217(16)
C304 0.069(3) 0.0264(15) 0.0617(19) -0.0023(13) 0.0000(17) -0.0117(17)
C305 0.0299(19) 0.210(6) 0.082(3) 0.083(4) 0.008(2) -0.013(3)
C306 0.046(2) 0.257(7) 0.080(3) 0.077(4) 0.023(3) -0.027(4)
C307 0.0297(13) 0.060(2) 0.0377(16) 0.0073(15) 0.0120(12) 0.0036(14)
C401 0.0272(11) 0.0219(11) 0.0258(13) 0.0072(10) 0.0094(9) -0.0014(9)
C402 0.0276(13) 0.0331(13) 0.0347(14) 0.0095(10) 0.0117(11) 0.0050(10)
C403 0.0206(12) 0.0439(14) 0.0274(13) 0.0113(11) 0.0029(10) -0.0005(10)
C404 0.0280(13) 0.0370(12) 0.0276(14) 0.0076(10) 0.0028(11) -0.0090(11)
C405 0.0325(12) 0.0241(11) 0.0291(13) 0.0033(10) 0.0090(11) -0.0054(9)
C406 0.0282(11) 0.0264(12) 0.0308(13) 0.0043(10) 0.0133(10) -0.0034(9)
C407 0.0266(12) 0.0332(12) 0.0283(12) 0.0062(10) 0.0125(10) 0.0013(9)
C408 0.0240(12) 0.0332(13) 0.0348(13) 0.0017(10) 0.0148(10) -0.0035(10)
C409 0.0267(12) 0.0249(12) 0.0350(11) 0.0048(10) 0.0116(10) -0.0046(10)
C410 0.0318(12) 0.0193(12) 0.0323(12) 0.0062(9) 0.0118(10) -0.0038(9)
C411 0.0346(12) 0.0266(13) 0.0342(13) 0.0100(10) 0.0130(11) 0.0098(10)
C412 0.0365(12) 0.0207(12) 0.0385(12) 0.0069(11) 0.0149(11) 0.0013(10)
C413 0.0413(13) 0.0240(14) 0.0397(12) 0.0008(11) 0.0173(10) 0.0022(11)
C414 0.0434(14) 0.0341(16) 0.0369(13) 0.0021(11) 0.0188(11) 0.0091(12)
C415 0.0369(14) 0.0369(15) 0.0366(13) 0.0048(12) 0.0161(11) 0.0111(11)
C416 0.0192(13) 0.0520(15) 0.0380(13) 0.0129(11) 0.0082(11) 0.0016(11)
C417 0.0277(14) 0.0525(16) 0.0395(13) 0.0100(11) 0.0156(12) 0.0110(11)
C418 0.0320(14) 0.0634(16) 0.0422(13) 0.0100(12) 0.0226(11) 0.0078(13)
C419 0.0265(14) 0.0676(16) 0.0482(14) 0.0159(12) 0.0192(13) -0.0076(13)
C420 0.0221(14) 0.0573(15) 0.0473(14) 0.0158(12) 0.0099(12) -0.0090(12)
C421 0.0339(14) 0.0385(14) 0.0354(15) 0.0047(11) 0.0016(12) -0.0182(10)
C422 0.0314(15) 0.0509(15) 0.0433(16) 0.0113(12) 0.0059(12) -0.0186(11)
C423 0.0404(16) 0.0405(16) 0.0488(14) 0.0107(12) 0.0057(13) -0.0195(12)
C424 0.0561(15) 0.0268(15) 0.0423(15) 0.0039(11) 0.0074(12) -0.0161(12)
C425 0.0527(16) 0.0266(14) 0.0408(15) 0.0000(12) 0.0065(13) -0.0144(11)
C426 0.0419(13) 0.0239(12) 0.0273(13) -0.0006(10) 0.0110(11) -0.0007(9)
C427 0.0473(13) 0.0210(12) 0.0341(15) -0.0014(10) 0.0072(11) -0.0011(11)
C428 0.0489(15) 0.0223(13) 0.0406(14) 0.0000(11) 0.0127(12) 0.0068(11)
C429 0.0384(14) 0.0294(13) 0.0391(14) -0.0003(10) 0.0164(11) 0.0082(10)
C430 0.0374(13) 0.0319(12) 0.0310(14) 0.0029(10) 0.0150(11) 0.0039(10)
C431 0.0449(13) 0.0433(14) 0.0307(15) 0.0172(12) 0.0093(12) -0.0013(11)
C432 0.0413(15) 0.0389(15) 0.0364(15) 0.0178(10) 0.0068(12) 0.0029(11)
C433 0.0350(15) 0.0390(14) 0.0333(14) 0.0149(11) 0.0039(12) 0.0059(11)
C434 0.0325(13) 0.0432(13) 0.0277(14) 0.0084(11) 0.0043(11) -0.0017(11)
C435 0.0413(14) 0.0467(14) 0.0246(13) 0.0091(12) 0.0100(12) -0.0056(11)
C436 0.0497(14) 0.0474(16) 0.0401(15) 0.0183(12) 0.0163(13) -0.0100(11)
C437 0.0417(15) 0.0598(15) 0.0368(14) 0.0159(12) 0.0219(11) -0.0072(12)
C438 0.0406(16) 0.0568(16) 0.0459(15) 0.0143(11) 0.0213(11) -0.0169(12)
C439 0.0448(15) 0.0475(16) 0.0506(14) 0.0147(12) 0.0177(12) -0.0184(12)
C440 0.0549(15) 0.0387(16) 0.0439(15) 0.0196(11) 0.0144(12) -0.0154(12)
C441 0.0520(15) 0.0303(15) 0.0423(14) 0.0172(11) 0.0086(12) 0.0061(12)
C442 0.0572(15) 0.0259(15) 0.0493(14) 0.0164(12) 0.0115(12) -0.0055(12)
C443 0.0578(15) 0.0179(14) 0.0514(14) 0.0062(12) 0.0093(12) -0.0059(12)
C444 0.0565(16) 0.0188(13) 0.0464(14) 0.0060(11) 0.0098(12) 0.0074(12)
C445 0.0477(16) 0.0251(14) 0.0462(14) 0.0077(12) 0.0098(11) 0.0116(11)
C446 0.0248(13) 0.0338(13) 0.0408(13) 0.0110(10) 0.0062(11) 0.0078(11)
C447 0.0354(15) 0.0328(13) 0.0447(14) 0.0081(10) 0.0123(13) 0.0138(10)
C448 0.0295(14) 0.0355(13) 0.0436(13) 0.0048(11) 0.0143(11) 0.0100(11)
C449 0.0225(13) 0.0396(13) 0.0382(12) 0.0045(10) 0.0118(11) 0.0017(10)
C450 0.0229(13) 0.0366(13) 0.0385(13) 0.0069(10) 0.0068(11) -0.0006(10)
C451 0.0316(14) 0.0397(14) 0.0277(13) 0.0007(11) 0.0069(11) -0.0080(10)
C452 0.0270(14) 0.0354(13) 0.0322(13) 0.0023(10) 0.0060(11) -0.0069(10)
C453 0.0297(13) 0.0243(13) 0.0369(12) 0.0020(10) 0.0127(11) -0.0079(10)
C454 0.0408(13) 0.0259(14) 0.0307(13) -0.0003(10) 0.0141(10) -0.0053(11)
C455 0.0451(14) 0.0318(14) 0.0260(13) -0.0014(11) 0.0116(12) -0.0068(11)
C456 0.0435(13) 0.0482(15) 0.0265(14) 0.0080(12) 0.0167(12) -0.0034(11)
C457 0.0464(13) 0.0372(14) 0.0294(14) 0.0000(11) 0.0183(11) -0.0002(12)
C458 0.0488(14) 0.0433(16) 0.0349(14) 0.0002(12) 0.0233(12) 0.0097(12)
C459 0.0385(14) 0.0570(17) 0.0368(14) 0.0060(12) 0.0242(11) 0.0104(11)
C460 0.0403(13) 0.0596(15) 0.0295(14) 0.0100(11) 0.0223(12) -0.0026(12)
C501 0.0240(17) 0.0297(16) 0.021(2) -0.0035(17) 0.0063(14) -0.0001(12)
C502 0.0243(16) 0.0335(15) 0.0277(18) -0.0024(14) 0.0056(14) 0.0020(13)
C503 0.0204(15) 0.0335(15) 0.0199(17) -0.0051(13) -0.0007(13) 0.0045(12)
C504 0.0339(17) 0.0352(16) 0.020(3) -0.0010(17) 0.0113(16) 0.0011(12)
C505 0.0290(14) 0.0367(16) 0.0271(18) -0.0081(15) 0.0133(13) -0.0029(12)
C506 0.0274(15) 0.0315(18) 0.0274(16) -0.0045(13) 0.0092(12) 0.0007(13)
C507 0.0277(15) 0.0310(18) 0.0267(16) -0.0051(14) 0.0092(13) 0.0096(13)
C508 0.0311(16) 0.030(2) 0.0324(16) -0.0028(14) 0.0079(13) 0.0037(14)
C509 0.0304(16) 0.029(2) 0.0371(16) -0.0014(15) 0.0090(13) 0.0009(15)
C510 0.0343(15) 0.0236(18) 0.0288(16) -0.0052(14) 0.0098(13) -0.0025(14)
C511 0.0173(17) 0.0407(19) 0.0261(17) -0.0067(13) 0.0035(13) -0.0005(13)
C512 0.0288(16) 0.0275(18) 0.0352(18) -0.0055(14) 0.0101(15) -0.0079(14)
C513 0.0310(19) 0.0348(19) 0.0354(16) 0.0001(15) 0.0135(14) -0.0098(14)
C514 0.0230(18) 0.0429(18) 0.0340(16) -0.0025(13) 0.0132(15) -0.0070(14)
C515 0.0183(17) 0.0381(15) 0.0282(16) -0.0046(13) 0.0055(15) -0.0016(14)
C516 0.0241(18) 0.0306(17) 0.0227(17) 0.0016(12) 0.0036(14) 0.0089(13)
C517 0.0197(18) 0.0392(15) 0.0318(18) -0.0031(13) 0.0095(15) 0.0081(14)
C518 0.024(2) 0.0391(18) 0.0349(16) -0.0060(13) 0.0115(15) 0.0081(14)
C519 0.0269(18) 0.0337(18) 0.0288(16) -0.0014(14) 0.0075(13) 0.0122(14)
C520 0.0347(18) 0.0344(19) 0.0262(18) -0.0046(15) 0.0060(16) 0.0046(15)
C521 0.0336(16) 0.0329(17) 0.0215(17) 0.0053(13) 0.0091(13) -0.0023(13)
C522 0.0400(16) 0.0289(19) 0.0278(17) 0.0030(14) 0.0095(14) 0.0026(14)
C523 0.0380(17) 0.0243(19) 0.0359(17) 0.0005(14) 0.0104(14) -0.0014(15)
C524 0.0376(17) 0.0271(19) 0.0326(16) -0.0014(13) 0.0115(13) -0.0067(14)
C525 0.0334(16) 0.0348(18) 0.0311(18) -0.0011(15) 0.0152(14) -0.0071(14)
C526 0.0245(14) 0.0397(16) 0.0266(17) -0.0078(12) 0.0155(12) -0.0035(13)
C527 0.0285(18) 0.0389(16) 0.0306(17) -0.0038(14) 0.0170(14) -0.0052(13)
C528 0.0188(17) 0.0505(17) 0.0340(16) -0.0047(13) 0.0147(14) -0.0051(14)
C529 0.0197(18) 0.0480(17) 0.0371(16) -0.0031(14) 0.0124(15) 0.0063(15)
C530 0.0300(19) 0.0400(18) 0.0342(18) -0.0065(14) 0.0178(14) 0.0041(13)
C531 0.0355(17) 0.0438(19) 0.019(2) -0.0079(16) 0.0068(15) 0.0036(13)
C532 0.0344(17) 0.0426(17) 0.0224(17) -0.0056(15) 0.0038(15) 0.0044(14)
C533 0.0344(17) 0.0432(17) 0.0196(17) 0.0023(14) 0.0025(15) 0.0093(14)
C534 0.0423(18) 0.0490(18) 0.021(2) 0.0022(17) 0.0108(17) 0.0056(13)
C535 0.0394(15) 0.0494(18) 0.0253(18) -0.0025(16) 0.0138(14) 0.0032(13)
C536 0.0401(17) 0.0357(19) 0.0299(18) -0.0109(14) 0.0102(14) 0.0023(15)
C537 0.0398(17) 0.0351(19) 0.0250(16) -0.0091(14) 0.0112(14) 0.0094(14)
C538 0.0368(16) 0.034(2) 0.0291(15) -0.0062(13) 0.0126(13) 0.0071(15)
C539 0.0369(17) 0.029(2) 0.0388(16) -0.0066(15) 0.0107(13) 0.0016(15)
C540 0.0441(16) 0.0286(19) 0.0311(16) -0.0123(14) 0.0097(13) -0.0045(14)
C541 0.029(2) 0.0422(19) 0.0283(18) -0.0107(13) 0.0030(15) -0.0052(15)
C542 0.0335(17) 0.038(2) 0.0304(17) -0.0090(15) 0.0032(15) -0.0085(15)
C543 0.0262(18) 0.0367(19) 0.0372(16) -0.0033(15) 0.0075(13) -0.0113(14)
C544 0.0177(18) 0.0447(19) 0.0369(16) -0.0043(13) 0.0080(15) -0.0074(14)
C545 0.0174(19) 0.0443(15) 0.0307(17) -0.0058(14) 0.0018(14) -0.0036(15)
C546 0.028(2) 0.0402(18) 0.0254(18) 0.0020(13) 0.0023(16) 0.0082(14)
C547 0.0195(19) 0.0436(15) 0.0316(18) -0.0037(14) 0.0029(14) 0.0057(15)
C548 0.0190(18) 0.0448(19) 0.0340(16) -0.0049(13) 0.0054(15) 0.0080(14)
C549 0.0233(17) 0.0338(18) 0.0295(16) -0.0007(14) 0.0012(13) 0.0132(13)
C550 0.0352(18) 0.0349(19) 0.0308(18) 0.0027(15) 0.0044(16) 0.0092(15)
C551 0.0433(18) 0.0433(19) 0.0267(19) 0.0098(14) 0.0140(15) 0.0020(15)
C552 0.0443(17) 0.036(2) 0.0299(17) 0.0072(15) 0.0112(14) 0.0034(15)
C553 0.0405(17) 0.028(2) 0.0354(16) 0.0077(15) 0.0120(13) 0.0005(15)
C554 0.0394(17) 0.034(2) 0.0372(16) 0.0071(14) 0.0167(13) -0.0040(15)
C555 0.0420(17) 0.044(2) 0.0340(19) 0.0052(16) 0.0178(15) -0.0046(15)
C556 0.0356(16) 0.0522(18) 0.0254(17) -0.0028(13) 0.0181(13) 0.0018(15)
C557 0.036(2) 0.0519(17) 0.0273(16) 0.0017(14) 0.0202(15) -0.0022(14)
C558 0.0240(19) 0.0503(17) 0.0324(16) -0.0026(13) 0.0171(13) -0.0029(15)
C559 0.0254(19) 0.0492(17) 0.0353(16) -0.0047(13) 0.0179(14) 0.0067(15)
C560 0.0318(19) 0.0470(18) 0.0325(17) -0.0061(14) 0.0202(15) 0.0074(14)
C601 0.037(3) 0.033(3) 0.031(6) 0.001(4) 0.018(3) 0.004(3)
C602 0.042(3) 0.034(3) 0.018(4) -0.001(3) 0.006(3) 0.008(2)
C603 0.046(3) 0.036(3) 0.025(7) 0.002(4) 0.010(4) 0.007(2)
C604 0.046(3) 0.034(3) 0.026(4) 0.006(3) 0.023(3) 0.003(2)
C605 0.037(3) 0.034(3) 0.028(4) 0.002(3) 0.018(3) 0.003(2)
C606 0.042(3) 0.025(4) 0.030(4) -0.006(3) 0.017(3) -0.004(3)
C607 0.043(3) 0.027(5) 0.036(3) -0.004(3) 0.019(3) 0.004(3)
C608 0.041(3) 0.029(5) 0.035(3) -0.003(3) 0.016(2) -0.002(3)
C609 0.032(3) 0.021(4) 0.033(3) -0.003(3) 0.012(3) -0.016(3)
C610 0.039(4) 0.029(4) 0.038(4) 0.003(4) 0.018(3) -0.003(3)
C611 0.033(4) 0.034(3) 0.028(4) -0.001(3) 0.002(3) 0.012(3)
C612 0.028(4) 0.038(3) 0.028(4) -0.008(3) 0.001(3) -0.002(3)
C613 0.026(5) 0.039(3) 0.033(3) -0.006(2) 0.004(3) 0.000(3)
C614 0.017(4) 0.040(3) 0.038(3) -0.004(2) 0.006(3) 0.003(3)
C615 0.034(4) 0.035(3) 0.028(4) -0.001(3) 0.006(3) 0.009(3)
C616 0.047(4) 0.029(3) 0.037(4) 0.007(3) 0.016(3) 0.006(3)
C617 0.038(4) 0.029(4) 0.025(4) 0.012(3) 0.005(3) 0.014(3)
C618 0.041(3) 0.026(4) 0.033(4) 0.009(3) 0.010(3) 0.009(3)
C619 0.049(4) 0.021(5) 0.049(3) 0.002(3) 0.021(3) 0.000(3)
C620 0.047(3) 0.023(4) 0.046(4) 0.005(3) 0.019(3) 0.004(3)
C621 0.039(4) 0.033(3) 0.032(3) 0.009(2) 0.022(3) 0.005(2)
C622 0.044(3) 0.024(4) 0.044(4) 0.009(3) 0.020(3) -0.001(3)
C623 0.039(5) 0.026(4) 0.051(4) -0.003(3) 0.016(3) -0.007(3)
C624 0.026(5) 0.038(4) 0.047(3) -0.001(2) 0.009(3) -0.002(3)
C625 0.036(4) 0.032(2) 0.039(3) 0.006(2) 0.018(3) 0.004(3)
C626 0.042(4) 0.029(4) 0.026(3) 0.000(2) 0.020(3) 0.006(3)
C627 0.026(4) 0.033(2) 0.037(3) 0.008(3) 0.017(3) 0.005(3)
C628 0.032(5) 0.036(3) 0.034(3) 0.007(2) 0.008(3) 0.009(3)
C629 0.042(5) 0.026(4) 0.033(3) 0.011(3) 0.013(3) 0.013(3)
C630 0.044(3) 0.029(4) 0.033(3) 0.003(3) 0.018(3) 0.002(3)
C631 0.046(3) 0.041(3) 0.034(6) -0.011(4) 0.013(3) 0.006(2)
C632 0.035(3) 0.048(3) 0.024(5) -0.008(3) 0.002(3) 0.006(2)
C633 0.039(3) 0.046(3) 0.015(5) 0.007(3) 0.011(3) 0.011(2)
C634 0.039(3) 0.043(3) 0.024(4) 0.005(3) 0.020(3) 0.009(2)
C635 0.045(3) 0.041(3) 0.026(4) -0.004(3) 0.019(3) 0.012(3)
C636 0.037(4) 0.037(4) 0.043(4) -0.013(3) 0.008(3) 0.001(3)
C637 0.042(3) 0.027(4) 0.037(3) -0.016(3) 0.007(3) 0.001(3)
C638 0.045(3) 0.016(5) 0.055(3) -0.010(3) 0.019(2) -0.009(3)
C639 0.044(3) 0.021(4) 0.053(4) -0.013(3) 0.015(3) -0.010(3)
C640 0.039(4) 0.036(4) 0.048(4) -0.018(4) 0.012(3) -0.008(3)
C641 0.031(4) 0.048(3) 0.036(5) -0.010(3) 0.003(4) 0.000(3)
C642 0.029(5) 0.047(3) 0.041(4) -0.012(3) 0.004(4) -0.004(3)
C643 0.016(5) 0.045(3) 0.039(3) -0.006(3) 0.000(3) 0.001(3)
C644 0.022(5) 0.046(3) 0.035(3) 0.002(2) 0.000(3) 0.010(3)
C645 0.027(4) 0.048(3) 0.031(4) 0.000(3) 0.000(4) 0.011(3)
C646 0.039(3) 0.041(4) 0.021(4) 0.010(3) 0.007(3) 0.014(3)
C647 0.029(3) 0.037(4) 0.027(4) 0.009(3) 0.001(3) 0.019(3)
C648 0.035(3) 0.024(4) 0.030(3) 0.012(2) 0.008(3) 0.019(3)
C649 0.043(3) 0.024(4) 0.035(3) 0.006(3) 0.011(2) 0.008(3)
C650 0.044(3) 0.036(4) 0.028(4) 0.013(3) 0.017(3) 0.001(3)
C651 0.038(4) 0.047(4) 0.031(4) 0.008(3) 0.019(3) 0.002(3)
C652 0.038(3) 0.037(4) 0.032(3) 0.009(3) 0.019(3) -0.007(3)
C653 0.033(4) 0.041(4) 0.037(3) 0.004(3) 0.016(3) -0.005(3)
C654 0.030(5) 0.047(4) 0.039(3) 0.001(2) 0.014(3) -0.002(3)
C655 0.038(4) 0.045(3) 0.033(3) 0.006(2) 0.017(3) 0.000(3)
C656 0.045(4) 0.039(4) 0.033(3) -0.001(3) 0.018(3) 0.011(3)
C657 0.032(4) 0.045(3) 0.039(3) 0.004(3) 0.022(3) 0.008(3)
C658 0.022(4) 0.034(3) 0.038(3) 0.000(2) 0.015(3) 0.009(3)
C659 0.028(4) 0.027(4) 0.034(3) 0.000(3) 0.009(2) 0.010(3)
C660 0.037(3) 0.033(4) 0.031(3) -0.005(3) 0.015(3) 0.011(3)
C61S 0.052(2) 0.0310(14) 0.0357(14) -0.0011(11) 0.0159(15) -0.0047(13)
C62S 0.058(2) 0.0304(15) 0.0465(16) 0.0038(11) 0.0298(16) -0.0030(14)
C63S 0.047(2) 0.0566(18) 0.0374(14) 0.0108(14) 0.0234(14) 0.0031(15)
C64S 0.0402(18) 0.068(2) 0.0383(15) -0.0148(14) 0.0173(15) -0.0107(16)
C65S 0.053(2) 0.0317(16) 0.0557(16) -0.0063(12) 0.0140(17) -0.0040(15)
C66S 0.0458(19) 0.0278(14) 0.0449(14) 0.0070(11) 0.0139(15) 0.0016(13)
C67S 0.057(2) 0.0331(17) 0.0517(17) 0.0110(14) 0.0141(18) 0.0013(16)
N68S 0.076(3) 0.050(2) 0.056(2) 0.0206(16) 0.0157(19) 0.0019(18)
C71S 0.048(2) 0.0485(16) 0.0621(18) 0.0232(14) 0.0237(18) 0.0056(17)
C72S 0.059(2) 0.0297(16) 0.097(2) 0.0010(14) 0.049(2) -0.0041(15)
C73S 0.053(2) 0.0538(17) 0.0594(18) -0.0189(15) 0.0350(18) -0.0168(17)
C74S 0.048(2) 0.0547(17) 0.0408(15) 0.0059(14) 0.0207(16) 0.0006(16)
C75S 0.0474(19) 0.0326(15) 0.0468(15) 0.0025(11) 0.0181(16) -0.0001(14)
C76S 0.0348(17) 0.0453(15) 0.0415(13) 0.0032(11) 0.0138(14) -0.0096(14)
C77S 0.054(2) 0.071(3) 0.0440(16) -0.0042(16) 0.0168(18) -0.025(2)
N78S 0.075(3) 0.089(3) 0.055(2) -0.0158(19) 0.025(2) -0.028(2)
Cl1 0.0480(10) 0.0498(10) 0.0313(7) 0.0044(7) 0.0159(7) 0.0084(7)
Cl2 0.0370(7) 0.0617(11) 0.0581(9) 0.0081(8) 0.0228(7) -0.0087(7)
C1S 0.031(2) 0.041(2) 0.019(2) -0.0036(19) 0.004(2) -0.0048(15)
C2S 0.0271(18) 0.042(2) 0.023(2) -0.006(2) 0.0073(19) -0.0075(15)
C3S 0.036(2) 0.042(2) 0.029(3) 0.001(2) 0.011(2) -0.0028(17)
C4S 0.023(2) 0.061(3) 0.042(3) 0.006(3) 0.000(2) -0.003(2)
C5S 0.029(2) 0.067(3) 0.029(3) 0.005(3) 0.008(2) -0.007(2)
C6S 0.039(2) 0.048(3) 0.027(2) 0.000(2) 0.010(2) -0.0104(18)
Cl3 0.087(4) 0.157(7) 0.081(4) -0.021(4) 0.022(3) 0.033(4)
Cl4 0.068(3) 0.164(7) 0.106(5) 0.027(5) 0.021(4) -0.030(4)
C11S 0.074(5) 0.098(5) 0.043(7) -0.013(9) 0.017(7) 0.008(4)
C12S 0.062(5) 0.094(5) 0.027(7) -0.011(9) 0.011(7) -0.015(4)
C13S 0.064(4) 0.066(5) 0.039(7) 0.001(6) 0.010(5) -0.015(3)
C14S 0.044(4) 0.058(5) 0.040(7) 0.009(6) -0.011(6) -0.005(4)
C15S 0.067(6) 0.056(5) 0.042(9) 0.001(8) 0.001(9) -0.010(5)
C16S 0.079(6) 0.057(5) 0.044(10) -0.027(8) -0.004(10) 0.002(5)
Cl5 0.086(6) 0.071(5) 0.058(5) -0.001(4) 0.028(4) -0.017(4)
Cl6 0.069(7) 0.098(7) 0.110(11) -0.017(7) 0.024(6) 0.015(5)
C21S 0.055(7) 0.059(6) 0.037(12) -0.018(10) 0.010(11) -0.008(4)
C22S 0.061(5) 0.087(6) 0.046(9) -0.006(9) 0.021(8) -0.001(5)
C23S 0.082(10) 0.119(10) 0.093(19) 0.016(15) 0.056(15) -0.007(7)
C24S 0.080(10) 0.103(9) 0.087(19) 0.017(15) 0.018(14) -0.029(8)
C25S 0.080(8) 0.070(6) 0.049(10) 0.000(8) 0.007(8) -0.017(6)
C26S 0.060(9) 0.070(7) 0.053(14) 0.010(12) 0.007(12) -0.003(6)
Cl7 0.085(3) 0.085(3) 0.0545(19) 0.0218(19) 0.0293(19) -0.026(2)
Cl8 0.058(2) 0.117(4) 0.109(3) 0.028(3) 0.049(2) 0.023(2)
C31S 0.052(4) 0.063(4) 0.043(6) 0.027(5) 0.008(5) 0.005(3)
C32S 0.045(3) 0.083(3) 0.037(4) -0.001(4) 0.018(4) 0.002(3)
C33S 0.037(3) 0.075(4) 0.029(6) -0.006(5) -0.001(4) 0.005(3)
C34S 0.044(3) 0.063(4) 0.026(6) 0.016(5) 0.010(4) 0.009(3)
C35S 0.054(4) 0.070(5) 0.039(7) 0.003(6) 0.014(5) 0.008(3)
C36S 0.044(4) 0.067(5) 0.052(8) 0.002(6) -0.013(6) 0.011(3)
Cl9 0.080(4) 0.100(6) 0.047(3) 0.024(4) 0.009(3) -0.041(4)
Cl10 0.049(3) 0.128(6) 0.073(3) 0.012(4) 0.024(2) 0.025(3)
C42S 0.044(4) 0.069(6) 0.043(7) -0.019(7) 0.013(5) -0.005(3)
C43S 0.035(3) 0.055(6) 0.040(8) -0.009(6) -0.013(6) 0.003(3)
C44S 0.045(4) 0.057(5) 0.036(9) 0.012(6) 0.015(5) 0.001(4)
C45S 0.057(5) 0.061(6) 0.030(7) 0.004(6) 0.019(6) 0.016(5)
C46S 0.066(6) 0.037(6) 0.043(10) 0.016(7) -0.010(9) 0.006(5)
Cl11 0.076(4) 0.093(4) 0.041(3) 0.018(3) 0.022(3) 0.014(3)
Cl12 0.105(6) 0.197(8) 0.111(7) 0.054(7) 0.054(7) -0.025(6)
C51S 0.058(7) 0.097(4) 0.023(8) 0.011(9) 0.009(8) 0.019(5)
C52S 0.063(5) 0.112(4) 0.044(6) 0.004(6) 0.020(6) 0.016(3)
C53S 0.099(7) 0.126(5) 0.040(7) 0.017(8) 0.033(7) 0.049(5)
C54S 0.104(11) 0.090(6) 0.058(11) -0.015(11) 0.012(11) 0.038(6)
C55S 0.083(9) 0.088(4) 0.036(9) -0.014(9) -0.003(8) 0.017(6)
C56S 0.060(5) 0.087(4) 0.034(6) 0.003(7) 0.012(5) 0.019(4)
Cl13 0.163(10) 0.080(4) 0.061(5) 0.005(4) 0.027(5) 0.004(5)
Cl14 0.104(7) 0.160(11) 0.105(10) 0.053(8) 0.073(8) 0.006(6)
C81S 0.072(8) 0.079(5) 0.005(7) 0.002(10) 0.007(10) 0.019(5)
C82S 0.064(5) 0.105(4) 0.035(6) 0.006(6) 0.015(6) 0.022(4)
C83S 0.084(7) 0.100(5) 0.037(7) 0.015(8) 0.047(7) 0.039(5)
C84S 0.087(10) 0.090(7) 0.026(10) -0.008(11) 0.038(11) 0.024(6)
C85S 0.058(6) 0.088(7) 0.037(8) -0.001(9) 0.016(7) 0.020(6)
C86S 0.046(8) 0.088(7) 0.038(13) -0.005(13) -0.009(10) 0.029(7)

loop_
_atom_type_symbol
_atom_type_description
_atom_type_scat_dispersion_real
_atom_type_scat_dispersion_imag
_atom_type_scat_source
C C 0.0033 0.0016 'International Tables Vol C Tables 4.2.6.8 and 6.1.1.4'
H H 0.0000 0.0000 'International Tables Vol C Tables 4.2.6.8 and 6.1.1.4'
N N 0.0061 0.0033 'International Tables Vol C Tables 4.2.6.8 and 6.1.1.4'
Cl Cl 0.1484 0.1585 'International Tables Vol C Tables 4.2.6.8 and 6.1.1.4'
Mn Mn 0.3368 0.7283 'International Tables Vol C Tables 4.2.6.8 and 6.1.1.4'

loop_
_geom_angle_atom_site_label_1
_geom_angle_atom_site_label_2
_geom_angle_atom_site_label_3
_geom_angle
_geom_angle_site_symmetry_1
_geom_angle_site_symmetry_3
_geom_angle_publ_flag
N102 Mn1 N104 158.58(10) . . ?
N102 Mn1 N103 88.66(10) . . ?
N104 Mn1 N103 87.41(10) . . ?
N102 Mn1 N101 88.62(10) . . ?
N104 Mn1 N101 87.46(10) . . ?
N103 Mn1 N101 158.76(10) . . ?
N102 Mn1 N201 94.66(10) . . ?
N104 Mn1 N201 106.74(10) . . ?
N103 Mn1 N201 97.85(9) . . ?
N101 Mn1 N201 103.37(9) . . ?
N102 Mn2 N101 87.93(15) . . ?
N102 Mn2 N104 149.7(2) . . ?
N101 Mn2 N104 86.38(15) . . ?
N102 Mn2 N103 85.99(14) . . ?
N101 Mn2 N103 150.4(2) . . ?
N104 Mn2 N103 84.44(14) . . ?
N102 Mn2 N301 95.36(16) . . ?
N101 Mn2 N301 97.17(15) . . ?
N104 Mn2 N301 114.85(18) . . ?
N103 Mn2 N301 112.24(16) . . ?
C101 N101 C104 107.1(2) . . ?
C101 N101 Mn2 125.2(2) . . ?
C104 N101 Mn2 124.6(2) . . ?
C101 N101 Mn1 127.00(19) . . ?
C104 N101 Mn1 124.60(19) . . ?
Mn2 N101 Mn1 25.65(9) . . ?
C109 N102 C106 108.0(2) . . ?
C109 N102 Mn1 126.19(19) . . ?
C106 N102 Mn1 125.2(2) . . ?
C109 N102 Mn2 123.8(2) . . ?
C106 N102 Mn2 123.8(2) . . ?
Mn1 N102 Mn2 26.01(10) . . ?
C111 N103 C114 107.4(2) . . ?
C111 N103 Mn1 125.72(19) . . ?
C114 N103 Mn1 126.37(19) . . ?
C111 N103 Mn2 122.4(2) . . ?
C114 N103 Mn2 125.9(2) . . ?
Mn1 N103 Mn2 25.13(9) . . ?
C119 N104 C116 107.3(2) . . ?
C119 N104 Mn1 126.45(19) . . ?
C116 N104 Mn1 125.9(2) . . ?
C119 N104 Mn2 122.0(2) . . ?
C116 N104 Mn2 125.8(2) . . ?
Mn1 N104 Mn2 25.67(9) . . ?
N101 C101 C120 125.0(2) . . ?
N101 C101 C102 109.5(2) . . ?
C120 C101 C102 125.5(3) . . ?
C103 C102 C101 106.8(3) . . ?
C103 C102 H102 126.6 . . ?
C101 C102 H102 126.6 . . ?
C102 C103 C104 107.2(3) . . ?
C102 C103 H103 126.4 . . ?
C104 C103 H103 126.4 . . ?
N101 C104 C105 125.0(3) . . ?
N101 C104 C103 109.4(2) . . ?
C105 C104 C103 125.7(3) . . ?
C104 C105 C106 126.8(3) . . ?
C104 C105 C127 117.8(3) . . ?
C106 C105 C127 115.4(2) . . ?
N102 C106 C105 125.8(3) . . ?
N102 C106 C107 108.6(2) . . ?
C105 C106 C107 125.5(3) . . ?
C108 C107 C106 107.0(3) . . ?
C108 C107 H107 126.5 . . ?
C106 C107 H107 126.5 . . ?
C107 C108 C109 107.3(3) . . ?
C107 C108 H108 126.4 . . ?
C109 C108 H108 126.4 . . ?
N102 C109 C110 126.6(3) . . ?
N102 C109 C108 109.1(2) . . ?
C110 C109 C108 124.3(3) . . ?
C111 C110 C109 125.8(3) . . ?
C111 C110 C133 118.2(3) . . ?
C109 C110 C133 115.9(3) . . ?
N103 C111 C110 125.4(3) . . ?
N103 C111 C112 109.0(2) . . ?
C110 C111 C112 125.5(3) . . ?
C113 C112 C111 107.3(3) . . ?
C113 C112 H112 126.4 . . ?
C111 C112 H112 126.4 . . ?
C112 C113 C114 107.3(3) . . ?
C112 C113 H113 126.3 . . ?
C114 C113 H113 126.3 . . ?
N103 C114 C115 124.9(2) . . ?
N103 C114 C113 109.0(2) . . ?
C115 C114 C113 126.0(3) . . ?
C114 C115 C116 126.1(3) . . ?
C114 C115 C139 119.2(2) . . ?
C116 C115 C139 114.7(3) . . ?
N104 C116 C115 126.1(3) . . ?
N104 C116 C117 108.8(2) . . ?
C115 C116 C117 125.1(3) . . ?
C118 C117 C116 107.3(3) . . ?
C118 C117 H117 126.4 . . ?
C116 C117 H117 126.4 . . ?
C117 C118 C119 107.4(3) . . ?
C117 C118 H118 126.3 . . ?
C119 C118 H118 126.3 . . ?
N104 C119 C120 126.8(3) . . ?
N104 C119 C118 109.2(2) . . ?
C120 C119 C118 124.0(3) . . ?
C101 C120 C119 125.2(3) . . ?
C101 C120 C121 119.0(2) . . ?
C119 C120 C121 115.7(2) . . ?
C126 C121 C122 118.2(3) . . ?
C126 C121 C120 120.3(3) . . ?
C122 C121 C120 121.2(3) . . ?
C123 C122 C121 120.8(3) . . ?
C123 C122 H122 119.6 . . ?
C121 C122 H122 119.6 . . ?
C122 C123 C124 119.8(3) . . ?
C122 C123 H123 120.1 . . ?
C124 C123 H123 120.1 . . ?
C125 C124 C123 119.9(3) . . ?
C125 C124 H124 120.0 . . ?
C123 C124 H124 120.0 . . ?
C124 C125 C126 120.2(3) . . ?
C124 C125 H125 119.9 . . ?
C126 C125 H125 119.9 . . ?
C125 C126 C121 121.0(3) . . ?
C125 C126 H126 119.5 . . ?
C121 C126 H126 119.5 . . ?
C128 C127 C132 118.8(3) . . ?
C128 C127 C105 121.5(3) . . ?
C132 C127 C105 119.6(3) . . ?
C127 C128 C129 121.5(4) . . ?
C127 C128 H128 119.2 . . ?
C129 C128 H128 119.2 . . ?
C128 C129 C130 118.5(4) . . ?
C128 C129 H129 120.8 . . ?
C130 C129 H129 120.8 . . ?
C131 C130 C129 120.6(3) . . ?
C131 C130 H130 119.7 . . ?
C129 C130 H130 119.7 . . ?
C130 C131 C132 120.3(4) . . ?
C130 C131 H131 119.9 . . ?
C132 C131 H131 119.9 . . ?
C131 C132 C127 120.4(4) . . ?
C131 C132 H132 119.8 . . ?
C127 C132 H132 119.8 . . ?
C138 C133 C134 119.0(3) . . ?
C138 C133 C110 120.9(3) . . ?
C134 C133 C110 119.9(3) . . ?
C133 C134 C135 120.0(4) . . ?
C133 C134 H134 120.0 . . ?
C135 C134 H134 120.0 . . ?
C136 C135 C134 120.4(4) . . ?
C136 C135 H135 119.8 . . ?
C134 C135 H135 119.8 . . ?
C135 C136 C137 119.5(3) . . ?
C135 C136 H136 120.2 . . ?
C137 C136 H136 120.2 . . ?
C136 C137 C138 119.9(4) . . ?
C136 C137 H137 120.0 . . ?
C138 C137 H137 120.0 . . ?
C133 C138 C137 121.1(4) . . ?
C133 C138 H138 119.4 . . ?
C137 C138 H138 119.4 . . ?
C144 C139 C140 117.8(3) . . ?
C144 C139 C115 121.9(3) . . ?
C140 C139 C115 120.0(3) . . ?
C141 C140 C139 120.7(3) . . ?
C141 C140 H140 119.6 . . ?
C139 C140 H140 119.6 . . ?
C142 C141 C140 120.3(3) . . ?
C142 C141 H141 119.9 . . ?
C140 C141 H141 119.9 . . ?
C141 C142 C143 120.4(3) . . ?
C141 C142 H142 119.8 . . ?
C143 C142 H142 119.8 . . ?
C142 C143 C144 119.7(3) . . ?
C142 C143 H143 120.2 . . ?
C144 C143 H143 120.2 . . ?
C143 C144 C139 121.2(3) . . ?
C143 C144 H144 119.4 . . ?
C139 C144 H144 119.4 . . ?
C205 N201 C202 109.2(2) . . ?
C205 N201 C201 108.2(3) . . ?
C202 N201 C201 109.0(2) . . ?
C205 N201 Mn1 103.73(18) . . ?
C202 N201 Mn1 110.22(18) . . ?
C201 N201 Mn1 116.20(18) . . ?
C206 N202 C203 109.6(2) . . ?
C206 N202 C207 108.0(2) . . ?
C203 N202 C207 112.4(2) . . ?
C206 N202 C204 107.6(2) . . ?
C203 N202 C204 107.7(2) . . ?
C207 N202 C204 111.3(2) . . ?
N201 C201 C203 112.8(2) . . ?
N201 C201 H20A 109.0 . . ?
C203 C201 H20A 109.0 . . ?
N201 C201 H20B 109.0 . . ?
C203 C201 H20B 109.0 . . ?
H20A C201 H20B 107.8 . . ?
N201 C202 C204 110.6(2) . . ?
N201 C202 H20C 109.5 . . ?
C204 C202 H20C 109.5 . . ?
N201 C202 H20D 109.5 . . ?
C204 C202 H20D 109.5 . . ?
H20C C202 H20D 108.1 . . ?
N202 C203 C201 112.4(2) . . ?
N202 C203 H20E 109.1 . . ?
C201 C203 H20E 109.1 . . ?
N202 C203 H20F 109.1 . . ?
C201 C203 H20F 109.1 . . ?
H20E C203 H20F 107.9 . . ?
C202 C204 N202 113.0(2) . . ?
C202 C204 H20G 109.0 . . ?
N202 C204 H20G 109.0 . . ?
C202 C204 H20H 109.0 . . ?
N202 C204 H20H 109.0 . . ?
H20G C204 H20H 107.8 . . ?
N201 C205 H20I 109.5 . . ?
N201 C205 H20J 109.5 . . ?
H20I C205 H20J 109.5 . . ?
N201 C205 H20K 109.5 . . ?
H20I C205 H20K 109.5 . . ?
H20J C205 H20K 109.5 . . ?
N202 C206 H20L 109.5 . . ?
N202 C206 H20M 109.5 . . ?
H20L C206 H20M 109.5 . . ?
N202 C206 H20N 109.5 . . ?
H20L C206 H20N 109.5 . . ?
H20M C206 H20N 109.5 . . ?
N202 C207 H20O 109.5 . . ?
N202 C207 H20P 109.5 . . ?
H20O C207 H20P 109.5 . . ?
N202 C207 H20Q 109.5 . . ?
H20O C207 H20Q 109.5 . . ?
H20P C207 H20Q 109.5 . . ?
C302 N301 C301 110.0(3) . . ?
C302 N301 C305 112.4(4) . . ?
C301 N301 C305 108.3(4) . . ?
C302 N301 Mn2 101.4(3) . . ?
C301 N301 Mn2 117.9(2) . . ?
C305 N301 Mn2 106.8(2) . . ?
C303 N302 C304 106.8(3) . . ?
C303 N302 C306 111.6(4) . . ?
C304 N302 C306 107.2(4) . . ?
C303 N302 C307 112.6(3) . . ?
C304 N302 C307 111.8(3) . . ?
C306 N302 C307 106.7(3) . . ?
N301 C301 C303 111.7(3) . . ?
N301 C301 H30A 109.3 . . ?
C303 C301 H30A 109.3 . . ?
N301 C301 H30B 109.3 . . ?
C303 C301 H30B 109.3 . . ?
H30A C301 H30B 107.9 . . ?
N301 C302 C304 110.4(3) . . ?
N301 C302 H30C 109.6 . . ?
C304 C302 H30C 109.6 . . ?
N301 C302 H30D 109.6 . . ?
C304 C302 H30D 109.6 . . ?
H30C C302 H30D 108.1 . . ?
N302 C303 C301 112.4(3) . . ?
N302 C303 H30E 109.1 . . ?
C301 C303 H30E 109.1 . . ?
N302 C303 H30F 109.1 . . ?
C301 C303 H30F 109.1 . . ?
H30E C303 H30F 107.9 . . ?
N302 C304 C302 112.1(3) . . ?
N302 C304 H30G 109.2 . . ?
C302 C304 H30G 109.2 . . ?
N302 C304 H30H 109.2 . . ?
C302 C304 H30H 109.2 . . ?
H30G C304 H30H 107.9 . . ?
N301 C305 H30I 109.5 . . ?
N301 C305 H30J 109.5 . . ?
H30I C305 H30J 109.5 . . ?
N301 C305 H30K 109.5 . . ?
H30I C305 H30K 109.5 . . ?
H30J C305 H30K 109.5 . . ?
N302 C306 H30L 109.5 . . ?
N302 C306 H30M 109.5 . . ?
H30L C306 H30M 109.5 . . ?
N302 C306 H30N 109.5 . . ?
H30L C306 H30N 109.5 . . ?
H30M C306 H30N 109.5 . . ?
N302 C307 H30O 109.5 . . ?
N302 C307 H30P 109.5 . . ?
H30O C307 H30P 109.5 . . ?
N302 C307 H30Q 109.5 . . ?
H30O C307 H30Q 109.5 . . ?
H30P C307 H30Q 109.5 . . ?
C406 C401 C402 109.46(19) . . ?
C406 C401 C405 109.02(18) . . ?
C402 C401 C405 99.98(18) . . ?
C406 C401 C401 112.6(2) . 4_655 ?
C402 C401 C401 113.3(2) . 4_655 ?
C405 C401 C401 111.7(2) . 4_655 ?
C411 C402 C403 118.2(2) . . ?
C411 C402 C401 123.8(2) . . ?
C403 C402 C401 110.8(2) . . ?
C416 C403 C402 123.1(3) . . ?
C416 C403 C404 119.0(2) . . ?
C402 C403 C404 107.9(2) . . ?
C421 C404 C405 121.9(2) . . ?
C421 C404 C403 119.4(2) . . ?
C405 C404 C403 108.4(2) . . ?
C426 C405 C404 119.2(2) . . ?
C426 C405 C401 123.4(2) . . ?
C404 C405 C401 110.2(2) . . ?
C407 C406 C410 107.1(2) . . ?
C407 C406 C401 122.9(2) . . ?
C410 C406 C401 121.7(2) . . ?
C430 C407 C406 122.3(2) . . ?
C430 C407 C408 119.0(2) . . ?
C406 C407 C408 109.5(2) . . ?
C449 C408 C409 119.6(2) . . ?
C449 C408 C407 121.4(2) . . ?
C409 C408 C407 107.2(2) . . ?
C453 C409 C408 120.9(2) . . ?
C453 C409 C410 120.4(2) . . ?
C408 C409 C410 106.6(2) . . ?
C412 C410 C406 123.0(2) . . ?
C412 C410 C409 119.1(2) . . ?
C406 C410 C409 109.4(2) . . ?
C402 C411 C415 120.6(2) . . ?
C402 C411 C412 121.1(2) . . ?
C415 C411 C412 108.2(2) . . ?
C410 C412 C413 119.4(2) . . ?
C410 C412 C411 117.6(2) . . ?
C413 C412 C411 107.3(2) . . ?
C454 C413 C412 121.7(2) . . ?
C454 C413 C414 118.9(2) . . ?
C412 C413 C414 108.6(2) . . ?
C458 C414 C415 120.0(3) . . ?
C458 C414 C413 120.6(3) . . ?
C415 C414 C413 107.9(2) . . ?
C417 C415 C414 120.3(2) . . ?
C417 C415 C411 120.6(3) . . ?
C414 C415 C411 107.8(2) . . ?
C403 C416 C417 118.1(2) . . ?
C403 C416 C420 120.7(3) . . ?
C417 C416 C420 108.6(2) . . ?
C415 C417 C418 119.8(3) . . ?
C415 C417 C416 119.4(2) . . ?
C418 C417 C416 108.3(3) . . ?
C459 C418 C419 120.0(3) . . ?
C459 C418 C417 120.0(3) . . ?
C419 C418 C417 107.9(3) . . ?
C438 C419 C418 119.9(3) . . ?
C438 C419 C420 119.9(3) . . ?
C418 C419 C420 108.3(2) . . ?
C422 C420 C416 120.2(3) . . ?
C422 C420 C419 121.0(3) . . ?
C416 C420 C419 106.9(3) . . ?
C404 C421 C425 118.7(2) . . ?
C404 C421 C422 119.9(3) . . ?
C425 C421 C422 108.4(2) . . ?
C420 C422 C421 120.7(3) . . ?
C420 C422 C423 119.6(3) . . ?
C421 C422 C423 107.7(3) . . ?
C439 C423 C424 119.9(3) . . ?
C439 C423 C422 120.2(3) . . ?
C424 C423 C422 107.6(2) . . ?
C443 C424 C423 119.7(3) . . ?
C443 C424 C425 119.9(3) . . ?
C423 C424 C425 108.5(3) . . ?
C427 C425 C421 119.5(2) . . ?
C427 C425 C424 120.0(3) . . ?
C421 C425 C424 108.0(3) . . ?
C405 C426 C427 119.6(2) . . ?
C405 C426 C430 122.2(2) . . ?
C427 C426 C430 107.9(2) . . ?
C425 C427 C426 120.9(2) . . ?
C425 C427 C428 119.9(3) . . ?
C426 C427 C428 107.6(2) . . ?
C444 C428 C429 121.0(3) . . ?
C444 C428 C427 120.3(3) . . ?
C429 C428 C427 107.7(2) . . ?
C448 C429 C430 122.5(3) . . ?
C448 C429 C428 118.5(2) . . ?
C430 C429 C428 108.6(2) . . ?
C407 C430 C429 118.5(2) . . ?
C407 C430 C426 117.0(2) . . ?
C429 C430 C426 108.0(2) . . ?
C436 C431 C432 121.0(3) . . ?
C436 C431 C435 120.2(3) . . ?
C432 C431 C435 107.5(2) . . ?
C441 C432 C431 120.2(3) . . ?
C441 C432 C433 118.7(3) . . ?
C431 C432 C433 108.7(3) . . ?
C446 C433 C432 121.0(3) . . ?
C446 C433 C434 119.4(3) . . ?
C432 C433 C434 107.7(2) . . ?
C451 C434 C433 119.5(3) . . ?
C451 C434 C435 120.5(3) . . ?
C433 C434 C435 108.0(3) . . ?
C456 C435 C434 119.1(2) . . ?
C456 C435 C431 120.3(3) . . ?
C434 C435 C431 108.1(2) . . ?
C431 C436 C437 119.7(3) . . ?
C431 C436 C440 119.1(3) . . ?
C437 C436 C440 108.4(2) . . ?
C460 C437 C436 120.4(3) . . ?
C460 C437 C438 119.9(3) . . ?
C436 C437 C438 108.2(3) . . ?
C419 C438 C437 120.6(3) . . ?
C419 C438 C439 119.3(3) . . ?
C437 C438 C439 107.7(3) . . ?
C423 C439 C440 120.2(3) . . ?
C423 C439 C438 120.0(3) . . ?
C440 C439 C438 108.3(3) . . ?
C442 C440 C439 120.1(3) . . ?
C442 C440 C436 120.2(3) . . ?
C439 C440 C436 107.4(3) . . ?
C432 C441 C445 121.5(3) . . ?
C432 C441 C442 119.1(3) . . ?
C445 C441 C442 107.8(3) . . ?
C440 C442 C443 120.1(3) . . ?
C440 C442 C441 120.4(3) . . ?
C443 C442 C441 107.4(3) . . ?
C424 C443 C442 120.1(3) . . ?
C424 C443 C444 119.8(3) . . ?
C442 C443 C444 108.9(3) . . ?
C428 C444 C445 120.1(3) . . ?
C428 C444 C443 120.1(3) . . ?
C445 C444 C443 107.5(3) . . ?
C447 C445 C444 119.4(3) . . ?
C447 C445 C441 119.2(3) . . ?
C444 C445 C441 108.4(3) . . ?
C433 C446 C450 121.2(3) . . ?
C433 C446 C447 119.8(3) . . ?
C450 C446 C447 107.1(2) . . ?
C445 C447 C448 120.5(3) . . ?
C445 C447 C446 119.7(2) . . ?
C448 C447 C446 108.7(2) . . ?
C429 C448 C449 118.5(2) . . ?
C429 C448 C447 120.5(3) . . ?
C449 C448 C447 107.8(2) . . ?
C408 C449 C448 119.8(2) . . ?
C408 C449 C450 119.7(2) . . ?
C448 C449 C450 108.5(2) . . ?
C452 C450 C446 119.3(2) . . ?
C452 C450 C449 120.3(2) . . ?
C446 C450 C449 107.9(2) . . ?
C434 C451 C452 120.7(3) . . ?
C434 C451 C455 119.6(2) . . ?
C452 C451 C455 107.6(2) . . ?
C450 C452 C451 119.9(2) . . ?
C450 C452 C453 119.6(2) . . ?
C451 C452 C453 108.0(2) . . ?
C409 C453 C454 121.4(2) . . ?
C409 C453 C452 119.8(2) . . ?
C454 C453 C452 107.8(2) . . ?
C413 C454 C453 117.8(2) . . ?
C413 C454 C455 120.0(2) . . ?
C453 C454 C455 108.6(2) . . ?
C457 C455 C454 121.2(3) . . ?
C457 C455 C451 120.2(2) . . ?
C454 C455 C451 107.9(2) . . ?
C435 C456 C457 120.9(3) . . ?
C435 C456 C460 119.2(3) . . ?
C457 C456 C460 108.7(2) . . ?
C455 C457 C456 119.7(3) . . ?
C455 C457 C458 119.1(2) . . ?
C456 C457 C458 107.6(3) . . ?
C414 C458 C459 120.3(3) . . ?
C414 C458 C457 120.2(3) . . ?
C459 C458 C457 107.9(2) . . ?
C418 C459 C458 119.7(3) . . ?
C418 C459 C460 120.0(3) . . ?
C458 C459 C460 108.4(2) . . ?
C437 C460 C459 119.7(3) . . ?
C437 C460 C456 120.2(3) . . ?
C459 C460 C456 107.3(3) . . ?
C506 C501 C502 109.2(2) . . ?
C506 C501 C505 108.7(2) . . ?
C502 C501 C505 100.24(19) . . ?
C506 C501 C501 113.8(2) . 4_556 ?
C502 C501 C501 112.0(2) . 4_556 ?
C505 C501 C501 112.1(2) . 4_556 ?
C511 C502 C503 118.6(2) . . ?
C511 C502 C501 123.8(2) . . ?
C503 C502 C501 110.6(2) . . ?
C516 C503 C502 122.8(3) . . ?
C516 C503 C504 118.8(3) . . ?
C502 C503 C504 108.0(2) . . ?
C521 C504 C505 121.6(3) . . ?
C521 C504 C503 119.6(3) . . ?
C505 C504 C503 108.5(2) . . ?
C526 C505 C504 119.0(2) . . ?
C526 C505 C501 123.8(2) . . ?
C504 C505 C501 109.9(2) . . ?
C507 C506 C510 107.3(2) . . ?
C507 C506 C501 122.8(2) . . ?
C510 C506 C501 122.0(2) . . ?
C530 C507 C506 122.8(2) . . ?
C530 C507 C508 118.7(2) . . ?
C506 C507 C508 109.4(2) . . ?
C549 C508 C509 120.0(3) . . ?
C549 C508 C507 121.2(3) . . ?
C509 C508 C507 107.2(2) . . ?
C553 C509 C508 120.9(3) . . ?
C553 C509 C510 120.8(2) . . ?
C508 C509 C510 106.8(2) . . ?
C512 C510 C506 123.0(2) . . ?
C512 C510 C509 119.0(2) . . ?
C506 C510 C509 109.2(2) . . ?
C502 C511 C515 120.5(3) . . ?
C502 C511 C512 121.3(2) . . ?
C515 C511 C512 108.0(2) . . ?
C510 C512 C513 119.1(3) . . ?
C510 C512 C511 117.3(3) . . ?
C513 C512 C511 107.5(2) . . ?
C554 C513 C512 122.1(3) . . ?
C554 C513 C514 118.9(3) . . ?
C512 C513 C514 108.5(2) . . ?
C558 C514 C515 120.0(3) . . ?
C558 C514 C513 120.5(3) . . ?
C515 C514 C513 108.1(2) . . ?
C517 C515 C514 120.5(3) . . ?
C517 C515 C511 120.4(3) . . ?
C514 C515 C511 107.9(2) . . ?
C503 C516 C517 118.1(3) . . ?
C503 C516 C520 120.6(3) . . ?
C517 C516 C520 108.7(2) . . ?
C515 C517 C518 119.5(3) . . ?
C515 C517 C516 119.6(2) . . ?
C518 C517 C516 108.2(3) . . ?
C559 C518 C519 119.9(3) . . ?
C559 C518 C517 120.1(3) . . ?
C519 C518 C517 107.9(3) . . ?
C538 C519 C518 120.0(3) . . ?
C538 C519 C520 119.8(3) . . ?
C518 C519 C520 108.4(3) . . ?
C522 C520 C516 120.4(3) . . ?
C522 C520 C519 121.1(3) . . ?
C516 C520 C519 106.8(3) . . ?
C504 C521 C525 119.3(3) . . ?
C504 C521 C522 119.9(3) . . ?
C525 C521 C522 108.5(2) . . ?
C520 C522 C521 120.6(3) . . ?
C520 C522 C523 119.7(3) . . ?
C521 C522 C523 107.5(3) . . ?
C539 C523 C524 119.9(3) . . ?
C539 C523 C522 120.0(3) . . ?
C524 C523 C522 107.7(3) . . ?
C543 C524 C523 119.5(3) . . ?
C543 C524 C525 120.1(3) . . ?
C523 C524 C525 108.2(3) . . ?
C527 C525 C521 119.2(3) . . ?
C527 C525 C524 120.0(3) . . ?
C521 C525 C524 108.0(3) . . ?
C505 C526 C527 119.9(3) . . ?
C505 C526 C530 122.0(2) . . ?
C527 C526 C530 107.9(2) . . ?
C525 C527 C526 120.8(3) . . ?
C525 C527 C528 119.7(3) . . ?
C526 C527 C528 107.7(2) . . ?
C544 C528 C529 120.7(3) . . ?
C544 C528 C527 120.6(3) . . ?
C529 C528 C527 107.5(2) . . ?
C548 C529 C530 122.2(3) . . ?
C548 C529 C528 118.5(3) . . ?
C530 C529 C528 108.8(3) . . ?
C507 C530 C529 119.0(3) . . ?
C507 C530 C526 116.7(2) . . ?
C529 C530 C526 108.1(2) . . ?
C536 C531 C532 120.9(3) . . ?
C536 C531 C535 120.1(3) . . ?
C532 C531 C535 107.5(2) . . ?
C541 C532 C531 120.2(3) . . ?
C541 C532 C533 119.1(3) . . ?
C531 C532 C533 108.6(3) . . ?
C546 C533 C532 120.8(3) . . ?
C546 C533 C534 119.4(3) . . ?
C532 C533 C534 107.8(3) . . ?
C551 C534 C533 119.8(3) . . ?
C551 C534 C535 120.4(3) . . ?
C533 C534 C535 107.8(3) . . ?
C556 C535 C534 119.1(3) . . ?
C556 C535 C531 120.5(3) . . ?
C534 C535 C531 108.2(3) . . ?
C531 C536 C537 119.7(3) . . ?
C531 C536 C540 119.4(3) . . ?
C537 C536 C540 108.4(3) . . ?
C560 C537 C536 120.5(3) . . ?
C560 C537 C538 119.9(3) . . ?
C536 C537 C538 108.2(3) . . ?
C519 C538 C537 120.5(3) . . ?
C519 C538 C539 119.4(3) . . ?
C537 C538 C539 107.7(3) . . ?
C523 C539 C540 120.2(3) . . ?
C523 C539 C538 120.2(3) . . ?
C540 C539 C538 108.3(3) . . ?
C542 C540 C539 120.0(3) . . ?
C542 C540 C536 120.1(3) . . ?
C539 C540 C536 107.4(3) . . ?
C532 C541 C545 121.5(3) . . ?
C532 C541 C542 119.2(3) . . ?
C545 C541 C542 107.8(3) . . ?
C540 C542 C543 120.0(3) . . ?
C540 C542 C541 120.4(3) . . ?
C543 C542 C541 107.4(3) . . ?
C524 C543 C542 120.2(3) . . ?
C524 C543 C544 119.7(3) . . ?
C542 C543 C544 108.9(3) . . ?
C528 C544 C545 120.4(3) . . ?
C528 C544 C543 119.9(3) . . ?
C545 C544 C543 107.5(3) . . ?
C547 C545 C544 119.5(3) . . ?
C547 C545 C541 118.8(3) . . ?
C544 C545 C541 108.4(3) . . ?
C533 C546 C550 120.9(3) . . ?
C533 C546 C547 119.8(3) . . ?
C550 C546 C547 107.3(2) . . ?
C545 C547 C548 120.1(3) . . ?
C545 C547 C546 120.0(3) . . ?
C548 C547 C546 108.5(3) . . ?
C529 C548 C549 118.3(3) . . ?
C529 C548 C547 120.9(3) . . ?
C549 C548 C547 107.8(3) . . ?
C508 C549 C548 120.4(3) . . ?
C508 C549 C550 119.4(3) . . ?
C548 C549 C550 108.8(2) . . ?
C552 C550 C546 119.5(3) . . ?
C552 C550 C549 120.3(3) . . ?
C546 C550 C549 107.6(2) . . ?
C534 C551 C552 120.5(3) . . ?
C534 C551 C555 119.7(3) . . ?
C552 C551 C555 107.7(2) . . ?
C550 C552 C551 120.0(3) . . ?
C550 C552 C553 119.9(3) . . ?
C551 C552 C553 107.9(2) . . ?
C509 C553 C554 121.1(3) . . ?
C509 C553 C552 119.4(3) . . ?
C554 C553 C552 108.1(2) . . ?
C513 C554 C553 117.7(3) . . ?
C513 C554 C555 120.0(3) . . ?
C553 C554 C555 108.4(2) . . ?
C557 C555 C554 121.1(3) . . ?
C557 C555 C551 120.0(3) . . ?
C554 C555 C551 107.9(2) . . ?
C535 C556 C557 121.0(3) . . ?
C535 C556 C560 119.1(3) . . ?
C557 C556 C560 108.8(3) . . ?
C555 C557 C556 119.8(3) . . ?
C555 C557 C558 119.1(3) . . ?
C556 C557 C558 107.6(3) . . ?
C514 C558 C559 120.1(3) . . ?
C514 C558 C557 120.3(3) . . ?
C559 C558 C557 107.9(3) . . ?
C518 C559 C558 119.9(3) . . ?
C518 C559 C560 119.9(3) . . ?
C558 C559 C560 108.6(3) . . ?
C537 C560 C559 119.7(3) . . ?
C537 C560 C556 120.0(3) . . ?
C559 C560 C556 107.1(3) . . ?
C606 C601 C602 109.3(2) . . ?
C606 C601 C605 108.8(2) . . ?
C602 C601 C605 100.1(2) . . ?
C606 C601 C601 112.6(3) . 4_556 ?
C602 C601 C601 109.7(3) . 4_556 ?
C605 C601 C601 115.6(4) . 4_556 ?
C611 C602 C603 118.6(3) . . ?
C611 C602 C601 123.7(3) . . ?
C603 C602 C601 110.7(2) . . ?
C616 C603 C602 122.9(3) . . ?
C616 C603 C604 118.9(3) . . ?
C602 C603 C604 108.1(2) . . ?
C621 C604 C605 121.8(3) . . ?
C621 C604 C603 119.6(3) . . ?
C605 C604 C603 108.4(3) . . ?
C626 C605 C604 119.0(3) . . ?
C626 C605 C601 123.6(3) . . ?
C604 C605 C601 110.1(2) . . ?
C607 C606 C610 107.3(2) . . ?
C607 C606 C601 122.9(3) . . ?
C610 C606 C601 121.9(2) . . ?
C630 C607 C606 122.5(3) . . ?
C630 C607 C608 118.9(3) . . ?
C606 C607 C608 109.5(2) . . ?
C649 C608 C609 119.9(3) . . ?
C649 C608 C607 121.3(3) . . ?
C609 C608 C607 107.1(2) . . ?
C653 C609 C608 120.9(3) . . ?
C653 C609 C610 120.7(3) . . ?
C608 C609 C610 106.8(2) . . ?
C612 C610 C606 123.0(3) . . ?
C612 C610 C609 119.0(3) . . ?
C606 C610 C609 109.2(2) . . ?
C602 C611 C615 120.4(3) . . ?
C602 C611 C612 121.2(3) . . ?
C615 C611 C612 108.1(3) . . ?
C610 C612 C613 119.1(3) . . ?
C610 C612 C611 117.5(3) . . ?
C613 C612 C611 107.4(2) . . ?
C654 C613 C612 122.0(3) . . ?
C654 C613 C614 118.9(3) . . ?
C612 C613 C614 108.5(3) . . ?
C658 C614 C615 120.0(3) . . ?
C658 C614 C613 120.5(3) . . ?
C615 C614 C613 108.1(3) . . ?
C617 C615 C614 120.4(3) . . ?
C617 C615 C611 120.5(3) . . ?
C614 C615 C611 107.8(3) . . ?
C603 C616 C617 118.0(3) . . ?
C603 C616 C620 120.5(3) . . ?
C617 C616 C620 108.7(3) . . ?
C615 C617 C618 119.6(3) . . ?
C615 C617 C616 119.6(3) . . ?
C618 C617 C616 108.2(3) . . ?
C659 C618 C619 119.9(3) . . ?
C659 C618 C617 120.1(3) . . ?
C619 C618 C617 108.0(3) . . ?
C638 C619 C618 119.9(3) . . ?
C638 C619 C620 119.9(3) . . ?
C618 C619 C620 108.3(3) . . ?
C622 C620 C616 120.5(3) . . ?
C622 C620 C619 121.0(3) . . ?
C616 C620 C619 106.9(3) . . ?
C604 C621 C625 119.1(3) . . ?
C604 C621 C622 119.8(3) . . ?
C625 C621 C622 108.4(3) . . ?
C620 C622 C621 120.6(3) . . ?
C620 C622 C623 119.6(3) . . ?
C621 C622 C623 107.6(3) . . ?
C639 C623 C624 119.8(3) . . ?
C639 C623 C622 120.2(3) . . ?
C624 C623 C622 107.7(3) . . ?
C643 C624 C623 119.6(3) . . ?
C643 C624 C625 120.1(3) . . ?
C623 C624 C625 108.3(3) . . ?
C627 C625 C621 119.3(3) . . ?
C627 C625 C624 119.9(3) . . ?
C621 C625 C624 108.1(3) . . ?
C605 C626 C627 119.9(3) . . ?
C605 C626 C630 122.2(3) . . ?
C627 C626 C630 107.9(2) . . ?
C625 C627 C626 120.8(3) . . ?
C625 C627 C628 119.8(3) . . ?
C626 C627 C628 107.6(3) . . ?
C644 C628 C629 120.7(3) . . ?
C644 C628 C627 120.6(3) . . ?
C629 C628 C627 107.6(3) . . ?
C648 C629 C630 122.4(3) . . ?
C648 C629 C628 118.7(3) . . ?
C630 C629 C628 108.7(3) . . ?
C607 C630 C629 118.7(3) . . ?
C607 C630 C626 116.8(3) . . ?
C629 C630 C626 108.0(3) . . ?
C636 C631 C632 121.0(3) . . ?
C636 C631 C635 120.1(3) . . ?
C632 C631 C635 107.5(3) . . ?
C641 C632 C631 120.1(3) . . ?
C641 C632 C633 119.0(3) . . ?
C631 C632 C633 108.6(3) . . ?
C646 C633 C632 120.9(3) . . ?
C646 C633 C634 119.3(3) . . ?
C632 C633 C634 107.8(3) . . ?
C651 C634 C633 119.8(3) . . ?
C651 C634 C635 120.4(3) . . ?
C633 C634 C635 107.9(3) . . ?
C656 C635 C634 119.1(3) . . ?
C656 C635 C631 120.4(3) . . ?
C634 C635 C631 108.2(3) . . ?
C631 C636 C637 119.7(3) . . ?
C631 C636 C640 119.3(3) . . ?
C637 C636 C640 108.4(3) . . ?
C660 C637 C636 120.4(3) . . ?
C660 C637 C638 119.9(3) . . ?
C636 C637 C638 108.2(3) . . ?
C619 C638 C637 120.6(3) . . ?
C619 C638 C639 119.4(3) . . ?
C637 C638 C639 107.7(3) . . ?
C623 C639 C640 120.3(3) . . ?
C623 C639 C638 120.0(3) . . ?
C640 C639 C638 108.3(3) . . ?
C642 C640 C639 120.0(3) . . ?
C642 C640 C636 120.1(3) . . ?
C639 C640 C636 107.4(3) . . ?
C632 C641 C645 121.5(3) . . ?
C632 C641 C642 119.2(3) . . ?
C645 C641 C642 107.7(3) . . ?
C640 C642 C643 120.0(3) . . ?
C640 C642 C641 120.4(3) . . ?
C643 C642 C641 107.5(3) . . ?
C624 C643 C642 120.3(3) . . ?
C624 C643 C644 119.7(3) . . ?
C642 C643 C644 108.8(3) . . ?
C628 C644 C645 120.2(3) . . ?
C628 C644 C643 119.8(3) . . ?
C645 C644 C643 107.5(3) . . ?
C647 C645 C644 119.5(3) . . ?
C647 C645 C641 119.0(3) . . ?
C644 C645 C641 108.4(3) . . ?
C633 C646 C650 120.9(3) . . ?
C633 C646 C647 119.8(3) . . ?
C650 C646 C647 107.3(3) . . ?
C645 C647 C648 120.1(3) . . ?
C645 C647 C646 119.9(3) . . ?
C648 C647 C646 108.5(3) . . ?
C629 C648 C649 118.4(3) . . ?
C629 C648 C647 120.7(3) . . ?
C649 C648 C647 107.8(3) . . ?
C608 C649 C648 120.2(3) . . ?
C608 C649 C650 119.5(3) . . ?
C648 C649 C650 108.6(3) . . ?
C652 C650 C646 119.5(3) . . ?
C652 C650 C649 120.3(3) . . ?
C646 C650 C649 107.8(3) . . ?
C634 C651 C652 120.5(3) . . ?
C634 C651 C655 119.7(3) . . ?
C652 C651 C655 107.6(3) . . ?
C650 C652 C651 119.9(3) . . ?
C650 C652 C653 119.8(3) . . ?
C651 C652 C653 107.9(3) . . ?
C609 C653 C654 121.1(3) . . ?
C609 C653 C652 119.5(3) . . ?
C654 C653 C652 108.0(3) . . ?
C613 C654 C653 117.8(3) . . ?
C613 C654 C655 120.1(3) . . ?
C653 C654 C655 108.5(3) . . ?
C657 C655 C654 121.1(3) . . ?
C657 C655 C651 120.0(3) . . ?
C654 C655 C651 108.0(3) . . ?
C635 C656 C657 120.9(3) . . ?
C635 C656 C660 119.2(3) . . ?
C657 C656 C660 108.8(3) . . ?
C655 C657 C656 119.8(3) . . ?
C655 C657 C658 119.1(3) . . ?
C656 C657 C658 107.6(3) . . ?
C614 C658 C659 120.1(3) . . ?
C614 C658 C657 120.3(3) . . ?
C659 C658 C657 107.9(3) . . ?
C618 C659 C658 119.8(3) . . ?
C618 C659 C660 120.1(3) . . ?
C658 C659 C660 108.5(3) . . ?
C637 C660 C659 119.6(3) . . ?
C637 C660 C656 120.1(3) . . ?
C659 C660 C656 107.2(3) . . ?
C62S C61S C66S 120.1(3) . . ?
C62S C61S H61S 120.0 . . ?
C66S C61S H61S 120.0 . . ?
C63S C62S C61S 120.5(3) . . ?
C63S C62S H62S 119.7 . . ?
C61S C62S H62S 119.7 . . ?
C62S C63S C64S 120.1(3) . . ?
C62S C63S H63S 120.0 . . ?
C64S C63S H63S 120.0 . . ?
C63S C64S C65S 120.2(3) . . ?
C63S C64S H64S 119.9 . . ?
C65S C64S H64S 119.9 . . ?
C64S C65S C66S 119.3(3) . . ?
C64S C65S H65S 120.3 . . ?
C66S C65S H65S 120.3 . . ?
C61S C66S C65S 119.7(3) . . ?
C61S C66S C67S 119.8(3) . . ?
C65S C66S C67S 120.5(3) . . ?
N68S C67S C66S 179.5(5) . . ?
C76S C71S C72S 118.5(4) . . ?
C76S C71S H71S 120.7 . . ?
C72S C71S H71S 120.7 . . ?
C73S C72S C71S 120.2(4) . . ?
C73S C72S H72S 119.9 . . ?
C71S C72S H72S 119.9 . . ?
C74S C73S C72S 120.5(4) . . ?
C74S C73S H73S 119.7 . . ?
C72S C73S H73S 119.7 . . ?
C75S C74S C73S 120.3(4) . . ?
C75S C74S H74S 119.8 . . ?
C73S C74S H74S 119.8 . . ?
C74S C75S C76S 120.0(3) . . ?
C74S C75S H75S 120.0 . . ?
C76S C75S H75S 120.0 . . ?
C75S C76S C71S 120.4(4) . . ?
C75S C76S C77S 119.3(4) . . ?
C71S C76S C77S 120.3(4) . . ?
N78S C77S C76S 178.7(5) . . ?
C2S C1S C6S 120.0 . . ?
C2S C1S Cl1 120.44(7) . . ?
C6S C1S Cl1 119.55(7) . . ?
C1S C2S C3S 120.0 . . ?
C1S C2S Cl2 120.50(6) . . ?
C3S C2S Cl2 119.50(6) . . ?
C4S C3S C2S 120.0 . . ?
C4S C3S H3S 120.0 . . ?
C2S C3S H3S 120.0 . . ?
C3S C4S C5S 120.0 . . ?
C3S C4S H4S 120.0 . . ?
C5S C4S H4S 120.0 . . ?
C6S C5S C4S 120.0 . . ?
C6S C5S H5S 120.0 . . ?
C4S C5S H5S 120.0 . . ?
C5S C6S C1S 120.0 . . ?
C5S C6S H6S 120.0 . . ?
C1S C6S H6S 120.0 . . ?
C12S C11S C16S 120.0 . . ?
C12S C11S Cl3 120.57(17) . . ?
C16S C11S Cl3 119.12(17) . . ?
C11S C12S C13S 120.0 . . ?
C11S C12S Cl4 120.70(16) . . ?
C13S C12S Cl4 119.28(16) . . ?
C12S C13S C14S 120.0 . . ?
C12S C13S H13S 120.0 . . ?
C14S C13S H13S 120.0 . . ?
C15S C14S C13S 120.0 . . ?
C15S C14S H14S 120.0 . . ?
C13S C14S H14S 120.0 . . ?
C14S C15S C16S 120.0 . . ?
C14S C15S H15S 120.0 . . ?
C16S C15S H15S 120.0 . . ?
C15S C16S C11S 120.0 . . ?
C15S C16S H16S 120.0 . . ?
C11S C16S H16S 120.0 . . ?
C21S Cl5 Cl6 143.6(9) . 3_566 ?
C22S Cl6 Cl5 132.7(12) . 3_566 ?
C22S C21S C26S 120.0 . . ?
C22S C21S Cl5 120.51(19) . . ?
C26S C21S Cl5 119.12(19) . . ?
C21S C22S C23S 120.0 . . ?
C21S C22S Cl6 120.68(16) . . ?
C23S C22S Cl6 119.31(17) . . ?
C24S C23S C22S 120.0 . . ?
C24S C23S H23S 120.0 . . ?
C22S C23S H23S 120.0 . . ?
C23S C24S C25S 120.0 . . ?
C23S C24S H24S 120.0 . . ?
C25S C24S H24S 120.0 . . ?
C24S C25S C26S 120.0 . . ?
C24S C25S H25S 120.0 . . ?
C26S C25S H25S 120.0 . . ?
C25S C26S C21S 120.0 . . ?
C25S C26S H26S 120.0 . . ?
C21S C26S H26S 120.0 . . ?
C32S C31S C36S 120.0 . . ?
C32S C31S Cl7 120.80(16) . . ?
C36S C31S Cl7 119.12(16) . . ?
C33S C32S C31S 120.0 . . ?
C33S C32S Cl8 119.06(15) . . ?
C31S C32S Cl8 120.60(16) . . ?
C34S C33S C32S 120.0 . . ?
C34S C33S H33S 120.0 . . ?
C32S C33S H33S 120.0 . . ?
C33S C34S C35S 120.0 . . ?
C33S C34S H34S 120.0 . . ?
C35S C34S H34S 120.0 . . ?
C34S C35S C36S 120.0 . . ?
C34S C35S H35S 120.0 . . ?
C36S C35S H35S 120.0 . . ?
C35S C36S C31S 120.0 . . ?
C35S C36S H36S 120.0 . . ?
C31S C36S H36S 120.0 . . ?
C42S C41S C46S 120.0 . . ?
C42S C41S Cl9 120.75(17) . . ?
C46S C41S Cl9 119.12(16) . . ?
C41S C42S C43S 120.0 . . ?
C41S C42S Cl10 120.40(19) . . ?
C43S C42S Cl10 118.92(17) . . ?
C44S C43S C42S 120.0 . . ?
C44S C43S H43S 120.0 . . ?
C42S C43S H43S 120.0 . . ?
C45S C44S C43S 120.0 . . ?
C45S C44S H44S 120.0 . . ?
C43S C44S H44S 120.0 . . ?
C46S C45S C44S 120.0 . . ?
C46S C45S H45S 120.0 . . ?
C44S C45S H45S 120.0 . . ?
C45S C46S C41S 120.0 . . ?
C45S C46S H46S 120.0 . . ?
C41S C46S H46S 120.0 . . ?
C52S C51S C56S 120.0 . . ?
C52S C51S Cl11 120.78(16) . . ?
C56S C51S Cl11 119.21(16) . . ?
C53S C52S C51S 120.0 . . ?
C53S C52S Cl12 119.09(17) . . ?
C51S C52S Cl12 120.56(18) . . ?
C52S C53S C54S 120.0 . . ?
C52S C53S H53S 120.0 . . ?
C54S C53S H53S 120.0 . . ?
C53S C54S C55S 120.0 . . ?
C53S C54S H54S 120.0 . . ?
C55S C54S H54S 120.0 . . ?
C56S C55S C54S 120.0 . . ?
C56S C55S H55S 120.0 . . ?
C54S C55S H55S 120.0 . . ?
C55S C56S C51S 120.0 . . ?
C55S C56S H56S 120.0 . . ?
C51S C56S H56S 120.0 . . ?
C81S Cl13 Cl13 152.6(9) . 3_675 ?
C82S C81S C86S 120.0 . . ?
C82S C81S Cl13 120.71(16) . . ?
C86S C81S Cl13 119.26(16) . . ?
C81S C82S C83S 120.0 . . ?
C81S C82S Cl14 120.60(18) . . ?
C83S C82S Cl14 119.18(17) . . ?
C84S C83S C82S 120.0 . . ?
C84S C83S H83S 120.0 . . ?
C82S C83S H83S 120.0 . . ?
C85S C84S C83S 120.0 . . ?
C85S C84S H84S 120.0 . . ?
C83S C84S H84S 120.0 . . ?
C84S C85S C86S 120.0 . . ?
C84S C85S H85S 120.0 . . ?
C86S C85S H85S 120.0 . . ?
C85S C86S C81S 120.0 . . ?
C85S C86S H86S 120.0 . . ?
C81S C86S H86S 120.0 . . ?

loop_
_geom_bond_atom_site_label_1
_geom_bond_atom_site_label_2
_geom_bond_distance
_geom_bond_site_symmetry_2
_geom_bond_publ_flag
Mn1 N102 2.087(2) . ?
Mn1 N104 2.105(2) . ?
Mn1 N103 2.132(2) . ?
Mn1 N101 2.134(2) . ?
Mn1 N201 2.425(3) . ?
Mn2 N102 2.116(4) . ?
Mn2 N101 2.131(4) . ?
Mn2 N104 2.151(4) . ?
Mn2 N103 2.206(4) . ?
Mn2 N301 2.489(5) . ?
N101 C101 1.368(4) . ?
N101 C104 1.373(4) . ?
N102 C109 1.363(4) . ?
N102 C106 1.374(4) . ?
N103 C111 1.373(4) . ?
N103 C114 1.379(4) . ?
N104 C119 1.373(4) . ?
N104 C116 1.379(4) . ?
C101 C120 1.418(4) . ?
C101 C102 1.446(4) . ?
C102 C103 1.361(4) . ?
C102 H102 0.9300 . ?
C103 C104 1.440(4) . ?
C103 H103 0.9300 . ?
C104 C105 1.410(4) . ?
C105 C106 1.418(4) . ?
C105 C127 1.495(4) . ?
C106 C107 1.449(4) . ?
C107 C108 1.362(4) . ?
C107 H107 0.9300 . ?
C108 C109 1.442(4) . ?
C108 H108 0.9300 . ?
C109 C110 1.422(4) . ?
C110 C111 1.412(4) . ?
C110 C133 1.495(4) . ?
C111 C112 1.449(4) . ?
C112 C113 1.356(4) . ?
C112 H112 0.9300 . ?
C113 C114 1.445(4) . ?
C113 H113 0.9300 . ?
C114 C115 1.403(4) . ?
C115 C116 1.421(4) . ?
C115 C139 1.494(4) . ?
C116 C117 1.446(4) . ?
C117 C118 1.357(4) . ?
C117 H117 0.9300 . ?
C118 C119 1.440(4) . ?
C118 H118 0.9300 . ?
C119 C120 1.423(4) . ?
C120 C121 1.489(4) . ?
C121 C126 1.394(4) . ?
C121 C122 1.397(4) . ?
C122 C123 1.387(4) . ?
C122 H122 0.9300 . ?
C123 C124 1.394(5) . ?
C123 H123 0.9300 . ?
C124 C125 1.374(5) . ?
C124 H124 0.9300 . ?
C125 C126 1.385(4) . ?
C125 H125 0.9300 . ?
C126 H126 0.9300 . ?
C127 C128 1.386(5) . ?
C127 C132 1.397(4) . ?
C128 C129 1.389(5) . ?
C128 H128 0.9300 . ?
C129 C130 1.408(7) . ?
C129 H129 0.9300 . ?
C130 C131 1.370(7) . ?
C130 H130 0.9300 . ?
C131 C132 1.388(5) . ?
C131 H131 0.9300 . ?
C132 H132 0.9300 . ?
C133 C138 1.382(5) . ?
C133 C134 1.388(4) . ?
C134 C135 1.399(5) . ?
C134 H134 0.9300 . ?
C135 C136 1.381(7) . ?
C135 H135 0.9300 . ?
C136 C137 1.385(7) . ?
C136 H136 0.9300 . ?
C137 C138 1.386(5) . ?
C137 H137 0.9300 . ?
C138 H138 0.9300 . ?
C139 C144 1.397(4) . ?
C139 C140 1.403(4) . ?
C140 C141 1.392(4) . ?
C140 H140 0.9300 . ?
C141 C142 1.374(5) . ?
C141 H141 0.9300 . ?
C142 C143 1.380(5) . ?
C142 H142 0.9300 . ?
C143 C144 1.395(5) . ?
C143 H143 0.9300 . ?
C144 H144 0.9300 . ?
N201 C205 1.474(4) . ?
N201 C202 1.474(4) . ?
N201 C201 1.488(4) . ?
N202 C206 1.498(4) . ?
N202 C203 1.500(4) . ?
N202 C207 1.502(4) . ?
N202 C204 1.517(4) . ?
C201 C203 1.504(5) . ?
C201 H20A 0.9700 . ?
C201 H20B 0.9700 . ?
C202 C204 1.505(4) . ?
C202 H20C 0.9700 . ?
C202 H20D 0.9700 . ?
C203 H20E 0.9700 . ?
C203 H20F 0.9700 . ?
C204 H20G 0.9700 . ?
C204 H20H 0.9700 . ?
C205 H20I 0.9600 . ?
C205 H20J 0.9600 . ?
C205 H20K 0.9600 . ?
C206 H20L 0.9600 . ?
C206 H20M 0.9600 . ?
C206 H20N 0.9600 . ?
C207 H20O 0.9600 . ?
C207 H20P 0.9600 . ?
C207 H20Q 0.9600 . ?
N301 C302 1.424(5) . ?
N301 C301 1.452(5) . ?
N301 C305 1.467(5) . ?
N302 C303 1.485(6) . ?
N302 C304 1.491(5) . ?
N302 C306 1.499(5) . ?
N302 C307 1.504(4) . ?
C301 C303 1.492(7) . ?
C301 H30A 0.9700 . ?
C301 H30B 0.9700 . ?
C302 C304 1.516(7) . ?
C302 H30C 0.9700 . ?
C302 H30D 0.9700 . ?
C303 H30E 0.9700 . ?
C303 H30F 0.9700 . ?
C304 H30G 0.9700 . ?
C304 H30H 0.9700 . ?
C305 H30I 0.9600 . ?
C305 H30J 0.9600 . ?
C305 H30K 0.9600 . ?
C306 H30L 0.9600 . ?
C306 H30M 0.9600 . ?
C306 H30N 0.9600 . ?
C307 H30O 0.9600 . ?
C307 H30P 0.9600 . ?
C307 H30Q 0.9600 . ?
C401 C406 1.520(3) . ?
C401 C402 1.538(3) . ?
C401 C405 1.540(3) . ?
C401 C401 1.588(4) 4_655 ?
C402 C411 1.377(4) . ?
C402 C403 1.431(4) . ?
C403 C416 1.401(3) . ?
C403 C404 1.463(4) . ?
C404 C421 1.399(4) . ?
C404 C405 1.437(3) . ?
C405 C426 1.373(3) . ?
C406 C407 1.420(3) . ?
C406 C410 1.423(3) . ?
C407 C430 1.412(4) . ?
C407 C408 1.456(4) . ?
C408 C449 1.389(4) . ?
C408 C409 1.439(3) . ?
C409 C453 1.381(4) . ?
C409 C410 1.462(3) . ?
C410 C412 1.401(4) . ?
C411 C415 1.450(4) . ?
C411 C412 1.458(4) . ?
C412 C413 1.437(4) . ?
C413 C454 1.414(4) . ?
C413 C414 1.453(4) . ?
C414 C458 1.392(4) . ?
C414 C415 1.441(4) . ?
C415 C417 1.400(4) . ?
C416 C417 1.446(4) . ?
C416 C420 1.447(4) . ?
C417 C418 1.446(4) . ?
C418 C459 1.400(4) . ?
C418 C419 1.443(4) . ?
C419 C438 1.381(4) . ?
C419 C420 1.470(4) . ?
C420 C422 1.356(4) . ?
C421 C425 1.433(4) . ?
C421 C422 1.457(4) . ?
C422 C423 1.464(4) . ?
C423 C439 1.388(4) . ?
C423 C424 1.440(4) . ?
C424 C443 1.403(4) . ?
C424 C425 1.460(4) . ?
C425 C427 1.395(4) . ?
C426 C427 1.454(3) . ?
C426 C430 1.460(4) . ?
C427 C428 1.459(4) . ?
C428 C444 1.388(4) . ?
C428 C429 1.454(4) . ?
C429 C448 1.407(4) . ?
C429 C430 1.432(4) . ?
C431 C436 1.386(4) . ?
C431 C432 1.448(4) . ?
C431 C435 1.454(4) . ?
C432 C441 1.389(4) . ?
C432 C433 1.449(4) . ?
C433 C446 1.384(4) . ?
C433 C434 1.450(4) . ?
C434 C451 1.384(4) . ?
C434 C435 1.454(4) . ?
C435 C456 1.389(4) . ?
C436 C437 1.447(4) . ?
C436 C440 1.465(4) . ?
C437 C460 1.386(4) . ?
C437 C438 1.454(4) . ?
C438 C439 1.464(4) . ?
C439 C440 1.451(4) . ?
C440 C442 1.377(5) . ?
C441 C445 1.451(4) . ?
C441 C442 1.474(4) . ?
C442 C443 1.440(4) . ?
C443 C444 1.461(4) . ?
C444 C445 1.450(4) . ?
C445 C447 1.399(4) . ?
C446 C450 1.448(4) . ?
C446 C447 1.463(4) . ?
C447 C448 1.441(4) . ?
C448 C449 1.440(4) . ?
C449 C450 1.457(4) . ?
C450 C452 1.380(4) . ?
C451 C452 1.450(4) . ?
C451 C455 1.458(4) . ?
C452 C453 1.455(4) . ?
C453 C454 1.440(4) . ?
C454 C455 1.441(4) . ?
C455 C457 1.383(4) . ?
C456 C457 1.441(4) . ?
C456 C460 1.461(4) . ?
C457 C458 1.464(4) . ?
C458 C459 1.449(4) . ?
C459 C460 1.453(4) . ?
C501 C506 1.519(3) . ?
C501 C502 1.537(3) . ?
C501 C505 1.541(3) . ?
C501 C501 1.586(4) 4_556 ?
C502 C511 1.377(4) . ?
C502 C503 1.431(4) . ?
C503 C516 1.400(4) . ?
C503 C504 1.464(4) . ?
C504 C521 1.398(4) . ?
C504 C505 1.437(4) . ?
C505 C526 1.374(4) . ?
C506 C507 1.419(3) . ?
C506 C510 1.423(4) . ?
C507 C530 1.413(4) . ?
C507 C508 1.455(4) . ?
C508 C549 1.388(4) . ?
C508 C509 1.437(4) . ?
C509 C553 1.381(4) . ?
C509 C510 1.463(4) . ?
C510 C512 1.402(4) . ?
C511 C515 1.450(4) . ?
C511 C512 1.460(4) . ?
C512 C513 1.436(4) . ?
C513 C554 1.415(4) . ?
C513 C514 1.452(4) . ?
C514 C558 1.391(4) . ?
C514 C515 1.440(4) . ?
C515 C517 1.400(4) . ?
C516 C517 1.447(4) . ?
C516 C520 1.447(4) . ?
C517 C518 1.445(4) . ?
C518 C559 1.400(4) . ?
C518 C519 1.443(4) . ?
C519 C538 1.381(4) . ?
C519 C520 1.470(4) . ?
C520 C522 1.357(4) . ?
C521 C525 1.433(4) . ?
C521 C522 1.455(4) . ?
C522 C523 1.464(4) . ?
C523 C539 1.387(4) . ?
C523 C524 1.441(4) . ?
C524 C543 1.403(4) . ?
C524 C525 1.461(4) . ?
C525 C527 1.395(4) . ?
C526 C527 1.455(4) . ?
C526 C530 1.459(4) . ?
C527 C528 1.461(4) . ?
C528 C544 1.389(4) . ?
C528 C529 1.455(4) . ?
C529 C548 1.407(4) . ?
C529 C530 1.433(4) . ?
C531 C536 1.386(4) . ?
C531 C532 1.447(4) . ?
C531 C535 1.454(4) . ?
C532 C541 1.389(4) . ?
C532 C533 1.450(4) . ?
C533 C546 1.383(4) . ?
C533 C534 1.452(4) . ?
C534 C551 1.384(4) . ?
C534 C535 1.454(4) . ?
C535 C556 1.388(4) . ?
C536 C537 1.447(4) . ?
C536 C540 1.465(4) . ?
C537 C560 1.387(5) . ?
C537 C538 1.453(4) . ?
C538 C539 1.464(4) . ?
C539 C540 1.452(4) . ?
C540 C542 1.377(5) . ?
C541 C545 1.452(4) . ?
C541 C542 1.475(5) . ?
C542 C543 1.440(4) . ?
C543 C544 1.461(4) . ?
C544 C545 1.451(4) . ?
C545 C547 1.400(4) . ?
C546 C550 1.450(4) . ?
C546 C547 1.465(4) . ?
C547 C548 1.441(4) . ?
C548 C549 1.439(4) . ?
C549 C550 1.456(4) . ?
C550 C552 1.381(4) . ?
C551 C552 1.448(4) . ?
C551 C555 1.460(4) . ?
C552 C553 1.456(4) . ?
C553 C554 1.440(4) . ?
C554 C555 1.443(4) . ?
C555 C557 1.384(4) . ?
C556 C557 1.441(4) . ?
C556 C560 1.461(4) . ?
C557 C558 1.464(4) . ?
C558 C559 1.448(4) . ?
C559 C560 1.453(4) . ?
C601 C606 1.520(3) . ?
C601 C602 1.537(3) . ?
C601 C605 1.541(3) . ?
C601 C601 1.599(6) 4_556 ?
C602 C611 1.377(4) . ?
C602 C603 1.431(4) . ?
C603 C616 1.401(4) . ?
C603 C604 1.463(4) . ?
C604 C621 1.399(4) . ?
C604 C605 1.437(4) . ?
C605 C626 1.373(4) . ?
C606 C607 1.420(4) . ?
C606 C610 1.423(4) . ?
C607 C630 1.413(4) . ?
C607 C608 1.455(4) . ?
C608 C649 1.388(4) . ?
C608 C609 1.438(4) . ?
C609 C653 1.381(4) . ?
C609 C610 1.462(4) . ?
C610 C612 1.402(4) . ?
C611 C615 1.450(4) . ?
C611 C612 1.459(4) . ?
C612 C613 1.436(4) . ?
C613 C654 1.414(4) . ?
C613 C614 1.452(4) . ?
C614 C658 1.391(4) . ?
C614 C615 1.441(4) . ?
C615 C617 1.400(4) . ?
C616 C617 1.447(4) . ?
C616 C620 1.447(4) . ?
C617 C618 1.446(4) . ?
C618 C659 1.399(4) . ?
C618 C619 1.443(5) . ?
C619 C638 1.381(4) . ?
C619 C620 1.470(4) . ?
C620 C622 1.356(4) . ?
C621 C625 1.433(4) . ?
C621 C622 1.456(4) . ?
C622 C623 1.464(4) . ?
C623 C639 1.388(4) . ?
C623 C624 1.440(4) . ?
C624 C643 1.404(4) . ?
C624 C625 1.460(4) . ?
C625 C627 1.395(4) . ?
C626 C627 1.454(4) . ?
C626 C630 1.459(4) . ?
C627 C628 1.460(4) . ?
C628 C644 1.388(4) . ?
C628 C629 1.454(4) . ?
C629 C648 1.407(4) . ?
C629 C630 1.433(4) . ?
C631 C636 1.386(4) . ?
C631 C632 1.447(4) . ?
C631 C635 1.455(4) . ?
C632 C641 1.389(4) . ?
C632 C633 1.450(4) . ?
C633 C646 1.384(4) . ?
C633 C634 1.451(4) . ?
C634 C651 1.384(4) . ?
C634 C635 1.454(4) . ?
C635 C656 1.389(4) . ?
C636 C637 1.448(5) . ?
C636 C640 1.465(5) . ?
C637 C660 1.387(5) . ?
C637 C638 1.453(4) . ?
C638 C639 1.464(5) . ?
C639 C640 1.452(4) . ?
C640 C642 1.377(5) . ?
C641 C645 1.451(4) . ?
C641 C642 1.475(5) . ?
C642 C643 1.440(4) . ?
C643 C644 1.461(4) . ?
C644 C645 1.451(4) . ?
C645 C647 1.400(4) . ?
C646 C650 1.448(4) . ?
C646 C647 1.464(4) . ?
C647 C648 1.442(4) . ?
C648 C649 1.439(4) . ?
C649 C650 1.456(4) . ?
C650 C652 1.380(4) . ?
C651 C652 1.449(4) . ?
C651 C655 1.459(4) . ?
C652 C653 1.455(4) . ?
C653 C654 1.440(4) . ?
C654 C655 1.442(4) . ?
C655 C657 1.383(4) . ?
C656 C657 1.441(4) . ?
C656 C660 1.461(4) . ?
C657 C658 1.464(4) . ?
C658 C659 1.449(4) . ?
C659 C660 1.453(4) . ?
C61S C62S 1.381(5) . ?
C61S C66S 1.387(5) . ?
C61S H61S 0.9300 . ?
C62S C63S 1.371(5) . ?
C62S H62S 0.9300 . ?
C63S C64S 1.382(6) . ?
C63S H63S 0.9300 . ?
C64S C65S 1.394(6) . ?
C64S H64S 0.9300 . ?
C65S C66S 1.395(5) . ?
C65S H65S 0.9300 . ?
C66S C67S 1.448(5) . ?
C67S N68S 1.165(5) . ?
C71S C76S 1.385(6) . ?
C71S C72S 1.396(6) . ?
C71S H71S 0.9300 . ?
C72S C73S 1.368(6) . ?
C72S H72S 0.9300 . ?
C73S C74S 1.366(6) . ?
C73S H73S 0.9300 . ?
C74S C75S 1.365(5) . ?
C74S H74S 0.9300 . ?
C75S C76S 1.380(5) . ?
C75S H75S 0.9300 . ?
C76S C77S 1.451(6) . ?
C77S N78S 1.132(6) . ?
Cl1 C1S 1.7379(19) . ?
Cl2 C2S 1.7368(19) . ?
C1S C2S 1.3900 . ?
C1S C6S 1.3900 . ?
C2S C3S 1.3900 . ?
C3S C4S 1.3900 . ?
C3S H3S 0.9300 . ?
C4S C5S 1.3900 . ?
C4S H4S 0.9300 . ?
C5S C6S 1.3900 . ?
C5S H5S 0.9300 . ?
C6S H6S 0.9300 . ?
Cl3 C11S 1.739(2) . ?
Cl4 C12S 1.737(2) . ?
C11S C12S 1.3900 . ?
C11S C16S 1.3900 . ?
C12S C13S 1.3900 . ?
C13S C14S 1.3900 . ?
C13S H13S 0.9300 . ?
C14S C15S 1.3900 . ?
C14S H14S 0.9300 . ?
C15S C16S 1.3900 . ?
C15S H15S 0.9300 . ?
C16S H16S 0.9300 . ?
Cl5 C21S 1.738(2) . ?
Cl5 Cl6 2.281(19) 3_566 ?
Cl6 C22S 1.737(2) . ?
Cl6 Cl5 2.281(19) 3_566 ?
C21S C22S 1.3900 . ?
C21S C26S 1.3900 . ?
C22S C23S 1.3900 . ?
C23S C24S 1.3900 . ?
C23S H23S 0.9300 . ?
C24S C25S 1.3900 . ?
C24S H24S 0.9300 . ?
C25S C26S 1.3900 . ?
C25S H25S 0.9300 . ?
C26S H26S 0.9300 . ?
Cl7 C31S 1.737(2) . ?
Cl8 C32S 1.737(2) . ?
C31S C32S 1.3900 . ?
C31S C36S 1.3900 . ?
C32S C33S 1.3900 . ?
C33S C34S 1.3900 . ?
C33S H33S 0.9300 . ?
C34S C35S 1.3900 . ?
C34S H34S 0.9300 . ?
C35S C36S 1.3900 . ?
C35S H35S 0.9300 . ?
C36S H36S 0.9300 . ?
Cl9 C41S 1.739(2) . ?
Cl10 C42S 1.738(2) . ?
C41S C42S 1.3900 . ?
C41S C46S 1.3900 . ?
C42S C43S 1.3900 . ?
C43S C44S 1.3900 . ?
C43S H43S 0.9300 . ?
C44S C45S 1.3900 . ?
C44S H44S 0.9300 . ?
C45S C46S 1.3900 . ?
C45S H45S 0.9300 . ?
C46S H46S 0.9300 . ?
Cl11 C51S 1.738(2) . ?
Cl12 C52S 1.737(2) . ?
C51S C52S 1.3900 . ?
C51S C56S 1.3900 . ?
C52S C53S 1.3900 . ?
C53S C54S 1.3900 . ?
C53S H53S 0.9300 . ?
C54S C55S 1.3900 . ?
C54S H54S 0.9300 . ?
C55S C56S 1.3900 . ?
C55S H55S 0.9300 . ?
C56S H56S 0.9300 . ?
Cl13 C81S 1.737(2) . ?
Cl13 Cl13 2.163(19) 3_675 ?
Cl14 C82S 1.737(2) . ?
C81S C82S 1.3900 . ?
C81S C86S 1.3900 . ?
C82S C83S 1.3900 . ?
C83S C84S 1.3900 . ?
C83S H83S 0.9300 . ?
C84S C85S 1.3900 . ?
C84S H84S 0.9300 . ?
C85S C86S 1.3900 . ?
C85S H85S 0.9300 . ?
C86S H86S 0.9300 . ?
